data_7132219
loop_
_publ_author_name
'Liang, Huazhe'
'Chen, Hongbin'
'Zou, Yalu'
'Zhang, Yunxin'
'Guo, Yaxiao'
'Cao, Xiangjian'
'Bi, Xingqi'
'Yao, Zhaoyang'
'Wan, Xiangjian'
'Chen, Yongsheng'

_publ_section_title
;
 Central Units Hetero Di-Halogenation of Acceptors Enable Organic Solar
 Cells with 19% Efficiency
;
_journal_name_full 'Chemical Communications'
_journal_paper_doi 10.1039/D3CC04570F
_journal_year 2023
_chemical_formula_moiety 'C104 H120 Cl F5 N8 O2 S4'
_chemical_formula_sum 'C104 H120 Cl F5 N8 O2 S4'
_chemical_formula_weight 1772.76
_space_group_crystal_system triclinic
_space_group_IT_number 2
_space_group_name_Hall '-P 1'
_space_group_name_H-M_alt 'P -1'
_atom_sites_solution_hydrogens mixed
_atom_sites_solution_primary dual
_audit_creation_date 2022-09-29
_audit_creation_method
;
Olex2 1.5
(compiled 2022.04.07 svn.rca3783a0 for OlexSys, GUI svn.r6498)
;
_audit_update_record
;
2023-08-29 deposited with the CCDC.	2023-10-17 downloaded from the CCDC.
;
_cell_angle_alpha 97.639(4)
_cell_angle_beta 102.085(4)
_cell_angle_gamma 102.177(3)
_cell_formula_units_Z 2
_cell_length_a 15.4718(10)
_cell_length_b 16.9744(11)
_cell_length_c 19.3717(14)
_cell_measurement_reflns_used 6507
_cell_measurement_temperature 193.00
_cell_measurement_theta_max 55.61
_cell_measurement_theta_min 2.62
_cell_volume 4778.6(6)
_computing_cell_refinement 'SAINT V8.40B (Bruker, 2019)'
_computing_data_collection 'APEX4 V2022.1-1 (Bruker, 2022)'
_computing_data_reduction 'SAINT V8.40B (Bruker, 2019)'
_computing_molecular_graphics 'Olex2 1.5 (Dolomanov et al., 2009)'
_computing_publication_material 'Olex2 1.5 (Dolomanov et al., 2009)'
_computing_structure_refinement 'SHELXL 2019/2 (Sheldrick, 2015)'
_computing_structure_solution 'SHELXT 2018/2 (Sheldrick, 2018)'
_diffrn_ambient_temperature 193.00
_diffrn_detector CPAD
_diffrn_detector_area_resol_mean 7.41
_diffrn_detector_type 'Bruker PHOTON II'
_diffrn_measured_fraction_theta_full 0.982
_diffrn_measured_fraction_theta_max 0.982
_diffrn_measurement_device 'four-circle diffractometer'
_diffrn_measurement_device_type 'Bruker D8 VENTURE Metaljet PHOTON II'
_diffrn_measurement_method '\w and \f shutterless scans'
_diffrn_measurement_specimen_support 'nylon loop'
_diffrn_radiation_monochromator 'Helios Multi-layer Optic'
_diffrn_radiation_probe x-ray
_diffrn_radiation_type GaK\a
_diffrn_radiation_wavelength 1.34139
_diffrn_reflns_av_R_equivalents 0.0721
_diffrn_reflns_av_unetI/netI 0.1300
_diffrn_reflns_Laue_measured_fraction_full 0.982
_diffrn_reflns_Laue_measured_fraction_max 0.982
_diffrn_reflns_limit_h_max 18
_diffrn_reflns_limit_h_min -17
_diffrn_reflns_limit_k_max 20
_diffrn_reflns_limit_k_min -19
_diffrn_reflns_limit_l_max 23
_diffrn_reflns_limit_l_min -22
_diffrn_reflns_number 33764
_diffrn_reflns_point_group_measured_fraction_full 0.982
_diffrn_reflns_point_group_measured_fraction_max 0.982
_diffrn_reflns_theta_full 53.594
_diffrn_reflns_theta_max 53.907
_diffrn_reflns_theta_min 8.645
_diffrn_source MetalJet
_diffrn_source_current 2.85
_diffrn_source_power 0.1986735
_diffrn_source_type 'Liquid Metal source'
_diffrn_source_voltage 69.71
_diffrn_standards_number 0
_exptl_absorpt_coefficient_mu 1.097
_exptl_absorpt_correction_T_max 0.7512
_exptl_absorpt_correction_T_min 0.5899
_exptl_absorpt_correction_type multi-scan
_exptl_absorpt_process_details
;
SADABS-2016/2 (Bruker,2016/2) was used for absorption correction.
wR2(int) was 0.1227 before and 0.0783 after correction.
The Ratio of minimum to maximum transmission is 0.7853.
The \l/2 correction factor is Not present.
;
_exptl_crystal_density_diffrn 1.232
_exptl_crystal_description block
_exptl_crystal_F_000 1884
_exptl_crystal_size_max 0.13
_exptl_crystal_size_mid 0.12
_exptl_crystal_size_min 0.1
_refine_diff_density_max 1.421
_refine_diff_density_min -0.895
_refine_diff_density_rms 0.116
_refine_ls_extinction_method none
_refine_ls_goodness_of_fit_ref 1.033
_refine_ls_hydrogen_treatment constr
_refine_ls_matrix_type full
_refine_ls_number_parameters 1120
_refine_ls_number_reflns 17190
_refine_ls_number_restraints 455
_refine_ls_restrained_S_all 1.202
_refine_ls_R_factor_all 0.2517
_refine_ls_R_factor_gt 0.1609
_refine_ls_shift/su_max 0.005
_refine_ls_shift/su_mean 0.000
_refine_ls_structure_factor_coef Fsqd
_refine_ls_weighting_details 'w=1/[\s^2^(Fo^2^)+(0.0800P)^2^+40.0000P] where P=(Fo^2^+2Fc^2^)/3'
_refine_ls_weighting_scheme calc
_refine_ls_wR_factor_gt 0.3633
_refine_ls_wR_factor_ref 0.4037
_reflns_Friedel_coverage 0.000
_reflns_number_gt 7961
_reflns_number_total 17190
_reflns_threshold_expression 'I > 2\s(I)'
_cod_data_source_file d3cc04570f2.cif
_cod_data_source_block 220922li_lidz171478_0m
_cod_depositor_comments
;
The following automatic conversions were performed:

data item '_diffrn_radiation_probe' value 'X-ray' was changed to
'x-ray' in accordance with the
/home/data/users/saulius/crontab/automatic-downloads/rss-feeds/RSC/lib/dictionaries/cif_core.dic
dictionary named 'cif_core.dic' version 2.4.2 last updated on
2011-04-26.

Automatic conversion script
Id: cif_fix_values 8170 2020-07-09 18:12:32Z antanas 
;
_cod_database_code 7132219
_shelx_shelxl_version_number 2019/2
_shelx_space_group_comment
;
The symmetry employed for this shelxl refinement is uniquely defined
by the following loop, which should always be used as a source of
symmetry information in preference to the above space-group names.
They are only intended as comments.
;
_shelx_estimated_absorpt_t_max 0.898
_shelx_estimated_absorpt_t_min 0.871
_olex2_refinement_description
;
1. Fixed Uiso
 At 1.2 times of:
  All C(H) groups, All C(H,H) groups
 At 1.5 times of:
  All C(H,H,H) groups
2. Shared sites
{F1, Cl1A}
{Cl1, F1A}
3. Restrained distances
 C45-C44 = C46-C45 = C47-C46 = C48-C47 = C49-C48 = C50-C49
 1.53 with sigma of 0.005
 C60-C69 = C70-C69 = C70-C71 = C72-C71 = C73-C72 = C73-C74
 1.53 with sigma of 0.005
 C60-C61 = C62-C61 = C63-C62 = C63-C64 = C65-C64 = C66-C65 = C67-C66 = C67-C68
 1.53 with sigma of 0.005
 C64-C69
 -4 with sigma of 0.02
 C80-C79 = C81-C80 = C82-C81 = C83-C82 = C84-C83 = C84-C85 = C70-C71 = C86-C85
 = C87-C86 = C87-C88 = C89-C88 = C90-C89
 1.53 with sigma of 0.005
 C22-C21
 1.53 with sigma of 0.005
 C22-C23
 1.53 with sigma of 0.005
 C51-C44 = C52-C51 = C53-C52 = C54-C53 = C55-C54 = C55-C56 = C57-C56 = C58-C57
 1.53 with sigma of 0.005
 C97-N8 = C97-C95
 1.53 with sigma of 0.005
 C21-C20
 1.53 with sigma of 0.005
 N8-C97 = N7-C96
 1.15 with sigma of 0.005
 C63-C65
 2.5 with sigma of 0.005
 C69-C71
 2.5 with sigma of 0.005
 C66-C68
 2.5 with sigma of 0.005
 C61-C63
 2.5 with sigma of 0.005
 C65-C67
 2.5 with sigma of 0.005
 C22-C24
 2.5 with sigma of 0.005
 C62-C64
 2.5 with sigma of 0.005
 C60-C62
 2.5 with sigma of 0.005
 C71-C73
 2.5 with sigma of 0.005
 C64-C66
 2.5 with sigma of 0.005
 C20-C22
 2.5 with sigma of 0.005
 C72-C74
 2.5 with sigma of 0.005
 C48-C50
 2.5 with sigma of 0.005
 C51-C53
 2.5 with sigma of 0.005
 C53-C55
 2.5 with sigma of 0.005
 C55-C57
 2.5 with sigma of 0.005
 C45-C47
 2.5 with sigma of 0.005
 C52-C54
 2.5 with sigma of 0.005
 C44-C46
 2.5 with sigma of 0.005
 C54-C56
 2.5 with sigma of 0.005
 C47-C49
 2.5 with sigma of 0.005
 C56-C58
 2.5 with sigma of 0.005
 C46-C48
 2.5 with sigma of 0.005
 C44-C52
 2.5 with sigma of 0.005
 C60-C70
 2.5 with sigma of 0.005
 C70-C72
 2.5 with sigma of 0.005
 C17-C15
 2.5 with sigma of 0.005
 C21-C23
 2.5 with sigma of 0.005
 C24-C26
 2.5 with sigma of 0.005
 C19-C21
 2.5 with sigma of 0.005
 C16-C18
 2.5 with sigma of 0.005
 C17-C19
 2.5 with sigma of 0.005
 C23-C25
 2.5 with sigma of 0.005
 C18-C20
 2.5 with sigma of 0.005
 C83-C85
 2.5 with sigma of 0.005
 C87-C89
 2.5 with sigma of 0.005
 C81-C83
 2.5 with sigma of 0.005
 C84-C86
 2.5 with sigma of 0.005
 C88-C90
 2.5 with sigma of 0.005
 C85-C87
 2.5 with sigma of 0.005
 C82-C84
 2.5 with sigma of 0.005
 C81-C79
 2.5 with sigma of 0.005
 C86-C88
 2.5 with sigma of 0.005
 C80-C82
 2.5 with sigma of 0.005
4. Uiso/Uaniso restraints and constraints
C59 \\sim C61 \\sim C70 \\sim C63 \\sim C60 \\sim C71 \\sim C62 \\sim C69 \\sim
C64 \\sim C65 \\sim C72 \\sim C68 \\sim C66 \\sim C67 \\sim C73 \\sim C74:
within 2A with sigma of 0.005 and sigma for terminal atoms of 0.01 within 2A
C43 \\sim C44 \\sim C45 \\sim C46 \\sim C51 \\sim C47 \\sim C48 \\sim C49 \\sim
C50 \\sim C52 \\sim C53 \\sim C56 \\sim C54 \\sim C57 \\sim C55 \\sim C58:
within 2A with sigma of 0.005 and sigma for terminal atoms of 0.01 within 2A
C43 \\sim N6: within 2A with sigma of 0.01 and sigma for terminal atoms of 0.02
within 2A
C16 \\sim C17 \\sim C18 \\sim C19 \\sim C20 \\sim C22 \\sim C21 \\sim C23 \\sim
C24 \\sim C25 \\sim C26: within 2A with sigma of 0.005 and sigma for terminal
atoms of 0.01 within 2A
C80 \\sim C81 \\sim C82 \\sim C84 \\sim C86 \\sim C88 \\sim C83 \\sim C85 \\sim
C87 \\sim C90 \\sim C89: within 2A with sigma of 0.005 and sigma for terminal
atoms of 0.01 within 2A
N8 \\sim C97 \\sim C95 \\sim C96 \\sim N7: within 2A with sigma of 0.01 and
sigma for terminal atoms of 0.02 within 2A
C59 \\sim N5: within 2A with sigma of 0.01 and sigma for terminal atoms of 0.02
within 2A
C79 \\sim C80: within 2A with sigma of 0.01 and sigma for terminal atoms of
0.02 within 2A
N5 \\sim C59 \\sim C60: within 2A with sigma of 0.01 and sigma for terminal
atoms of 0.02 within 2A
Uanis(F1) = Uanis(Cl1A)
Uanis(Cl1) = Uanis(F1A)
5. Others
 Sof(Cl1A)=Sof(F1A)=1-FVAR(1)
 Sof(Cl1)=Sof(F1)=FVAR(1)
 Fixed Y: C65(-0.08485)
6.a Riding coordinates:
 C43(H43A,H43B), C50(H50A,H50B,H50C), C63(H63A,H63B), C71(H71A,H71B), C62(H62A,
 H62B), C69(H69A,H69B), C64(H64A,H64B), C65(H65A,H65B), C68(H68A,H68B,H68C),
 C74(H74A,H74B,H74C), C22(H22A,H22B)
6.b Ternary CH refined with riding coordinates:
 C44(H44), C60(H60)
6.c Secondary CH2 refined with riding coordinates:
 C59(H59A,H59B), C80(H80A,H80B), C45(H45A,H45B), C16(H16A,H16B), C46(H46A,
 H46B), C81(H81A,H81B), C17(H17A,H17B), C51(H51A,H51B), C47(H47A,H47B),
 C18(H18A,H18B), C82(H82A,H82B), C48(H48A,H48B), C19(H19A,H19B), C61(H61A,H61B),
  C20(H20A,H20B), C49(H49A,H49B), C52(H52A,H52B), C53(H53A,H53B), C56(H56A,
 H56B), C54(H54A,H54B), C57(H57A,H57B), C55(H55A,H55B), C70(H70A,H70B),
 C72(H72A,H72B), C66(H66A,H66B), C67(H67A,H67B), C73(H73A,H73B), C21(H21A,H21B),
  C23(H23A,H23B), C24(H24A,H24B), C25(H25A,H25B), C84(H84A,H84B), C86(H86A,
 H86B), C88(H88A,H88B), C83(H83A,H83B), C85(H85A,H85B), C87(H87A,H87B),
 C89(H89A,H89B)
6.d Aromatic/amide H refined with riding coordinates:
 C38(H38), C41(H41), C13(H13), C92(H92), C104(H104), C101(H101), C1(H1), C4(H4)
6.e Idealised Me refined as rotating group:
 C58(H58A,H58B,H58C), C26(H26A,H26B,H26C), C90(H90A,H90B,H90C)
;
_olex2_submission_special_instructions 'No special instructions were received'
_site XU

loop_
_space_group_symop_operation_xyz
'x, y, z'
'-x, -y, -z'

loop_
_atom_site_label
_atom_site_type_symbol
_atom_site_fract_x
_atom_site_fract_y
_atom_site_fract_z
_atom_site_U_iso_or_equiv
_atom_site_adp_type
_atom_site_occupancy
_atom_site_site_symmetry_order
_atom_site_calc_flag
_atom_site_refinement_flags_posn
_atom_site_refinement_flags_adp
_atom_site_refinement_flags_occupancy
_atom_site_disorder_assembly
_atom_site_disorder_group
S2 S 0.07335(14) 0.30298(16) 0.30135(12) 0.0594(6) Uani 1 1 d . . . . .
S3 S 0.58370(15) 0.45911(15) 0.61464(12) 0.0560(6) Uani 1 1 d . . . . .
S4 S 0.74012(15) 0.31921(16) 0.52263(13) 0.0607(6) Uani 1 1 d . . . . .
S1 S 0.15137(15) 0.18130(16) 0.12922(12) 0.0618(7) Uani 1 1 d . . . . .
Cl1 Cl 0.0616(2) 0.6004(3) 0.6153(2) 0.103(2) Uani 0.64(2) 1 d . . P A 1
F1 F 0.2371(3) 0.6623(4) 0.7089(3) 0.131(3) Uani 0.64(2) 1 d . . P A 1
F3 F 1.3010(4) 0.2523(4) 0.5624(4) 0.098(2) Uani 1 1 d . . . . .
F4 F 1.1746(4) 0.1700(4) 0.4463(4) 0.096(2) Uani 1 1 d . . . . .
N6 N 0.3106(4) 0.2657(5) 0.3047(4) 0.0543(18) Uani 1 1 d . U . . .
N5 N 0.5018(5) 0.3071(5) 0.4348(4) 0.0555(18) Uani 1 1 d . U . . .
N3 N 0.1953(4) 0.4220(5) 0.4622(4) 0.0533(18) Uani 1 1 d . . . . .
O2 O 0.8819(5) 0.2655(5) 0.4957(4) 0.093(3) Uani 1 1 d . . . . .
N4 N 0.3683(5) 0.4795(5) 0.5635(4) 0.0559(19) Uani 1 1 d . . . . .
O1 O 0.1506(5) 0.1015(5) 0.0026(4) 0.089(2) Uani 1 1 d . . . . .
F5 F -0.0394(7) -0.0912(5) -0.3180(4) 0.147(4) Uani 1 1 d . . . . .
C42 C 0.2947(6) 0.5073(6) 0.5712(4) 0.055(2) Uani 1 1 d . . . . .
C35 C 0.4201(6) 0.3317(5) 0.4290(4) 0.050(2) Uani 1 1 d . . . . .
C36 C 0.3368(6) 0.3105(5) 0.3743(4) 0.051(2) Uani 1 1 d . . . . .
C34 C 0.4276(6) 0.3874(6) 0.4915(5) 0.053(2) Uani 1 1 d . . . . .
C37 C 0.2083(6) 0.4786(6) 0.5222(5) 0.056(2) Uani 1 1 d . . . . .
F2 F 0.1350(7) -0.0639(6) -0.2551(4) 0.143(3) Uani 1 1 d . . . . .
C29 C 0.2211(5) 0.2649(6) 0.2783(5) 0.053(2) Uani 1 1 d . . . . .
C28 C 0.1554(6) 0.2338(6) 0.2133(5) 0.056(2) Uani 1 1 d . . . . .
C30 C 0.1885(5) 0.3061(5) 0.3291(5) 0.052(2) Uani 1 1 d . . . . .
C31 C 0.2611(6) 0.3373(6) 0.3892(5) 0.054(2) Uani 1 1 d . . . . .
C79 C 0.7631(6) 0.4283(5) 0.6406(3) 0.065(2) Uani 1 1 d D U . . .
C76 C 0.5162(5) 0.4004(5) 0.5347(4) 0.049(2) Uani 1 1 d . . . . .
C77 C 0.6503(6) 0.3572(6) 0.5367(5) 0.055(2) Uani 1 1 d . . . . .
C43 C 0.3671(6) 0.2404(7) 0.2560(5) 0.068(2) Uani 1 1 d . U . . .
H43A H 0.326064 0.214601 0.208259 0.082 Uiso 1 1 d R U . . .
H43B H 0.364134 0.195101 0.283539 0.082 Uiso 1 1 d R U . . .
C38 C 0.1346(6) 0.5094(6) 0.5348(5) 0.063(3) Uani 1 1 d . . . . .
H38 H 0.077110 0.491052 0.500950 0.076 Uiso 1 1 calc R U . . .
C75 C 0.5599(5) 0.3500(5) 0.4995(4) 0.051(2) Uani 1 1 d . . . . .
C27 C 0.0711(6) 0.2477(6) 0.2174(5) 0.057(2) Uani 1 1 d . . . . .
C78 C 0.6730(6) 0.4138(6) 0.6010(5) 0.056(2) Uani 1 1 d . . . . .
C14 C 0.0346(6) 0.1759(6) 0.1013(5) 0.064(3) Uani 1 1 d . . . . .
C32 C 0.2675(6) 0.3941(6) 0.4534(4) 0.053(2) Uani 1 1 d . . . . .
C59 C 0.5167(9) 0.2293(7) 0.4012(7) 0.099(3) Uani 1 1 d . U . . .
H59A H 0.583364 0.236604 0.408481 0.119 Uiso 1 1 calc R U . . .
H59B H 0.490821 0.221980 0.348801 0.119 Uiso 1 1 calc R U . . .
C15 C 0.0009(6) 0.2169(6) 0.1547(5) 0.064(3) Uani 1 1 d D . . . .
C91 C 0.8103(6) 0.3826(6) 0.6018(5) 0.057(2) Uani 1 1 d . . . . .
C33 C 0.3544(5) 0.4238(6) 0.5044(5) 0.053(2) Uani 1 1 d . . . . .
C80 C 0.8057(7) 0.4967(5) 0.7046(3) 0.079(2) Uani 1 1 d D U . . .
H80A H 0.768594 0.537610 0.703698 0.095 Uiso 1 1 calc R U . . .
H80B H 0.867391 0.524374 0.701236 0.095 Uiso 1 1 calc R U . . .
C41 C 0.3050(7) 0.5676(7) 0.6343(5) 0.072(3) Uani 1 1 d . . . . .
H41 H 0.361760 0.587937 0.668785 0.086 Uiso 1 1 calc R U . . .
C13 C -0.0248(7) 0.1348(6) 0.0330(5) 0.070(3) Uani 1 1 d . . . . .
H13 H -0.086429 0.137349 0.028608 0.084 Uiso 1 1 calc R U . . .
C92 C 0.9057(6) 0.3904(6) 0.6294(5) 0.065(3) Uani 1 1 d . . . . .
H92 H 0.930573 0.428425 0.673413 0.079 Uiso 1 1 calc R U . . .
C8 C -0.0104(7) 0.0929(7) -0.0265(5) 0.071(3) Uani 1 1 d . . . . .
C93 C 0.9684(6) 0.3556(6) 0.6065(5) 0.063(2) Uani 1 1 d . . . . .
C44 C 0.4425(6) 0.3096(5) 0.2466(5) 0.0797(19) Uani 1 1 d D U . . .
H44 H 0.488276 0.332931 0.293452 0.096 Uiso 1 1 calc R U . . .
C103 C 1.2151(7) 0.2612(7) 0.5557(7) 0.076(3) Uani 1 1 d . . . . .
C45 C 0.3990(5) 0.3761(4) 0.2194(5) 0.076(2) Uani 1 1 d D U . . .
H45A H 0.360840 0.354809 0.169853 0.091 Uiso 1 1 calc R U . . .
H45B H 0.358954 0.390434 0.250217 0.091 Uiso 1 1 calc R U . . .
C99 C 1.0438(6) 0.2795(6) 0.5386(6) 0.066(3) Uani 1 1 d . . . . .
C98 C 1.1071(6) 0.3216(7) 0.5984(5) 0.065(3) Uani 1 1 d . . . . .
C7 C 0.0773(8) 0.0803(7) -0.0385(6) 0.075(3) Uani 1 1 d . . . . .
N8 N 1.2917(6) 0.4470(9) 0.7678(6) 0.132(4) Uani 1 1 d D U . . .
C102 C 1.1490(8) 0.2188(7) 0.4948(7) 0.079(3) Uani 1 1 d . . . . .
C39 C 0.1447(6) 0.5645(7) 0.5942(6) 0.071(3) Uani 1 1 d . . . . .
C100 C 0.9539(7) 0.2961(7) 0.5396(6) 0.069(3) Uani 1 1 d . . . . .
N7 N 1.0399(7) 0.5099(9) 0.7877(7) 0.139(5) Uani 1 1 d D U . . .
C104 C 1.1978(7) 0.3142(7) 0.6088(6) 0.074(3) Uani 1 1 d . . . . .
H104 H 1.244166 0.343858 0.649829 0.089 Uiso 1 1 calc R U . . .
C16 C -0.0950(7) 0.2250(7) 0.1483(6) 0.085(3) Uani 1 1 d D U . . .
H16A H -0.104834 0.237903 0.197034 0.102 Uiso 1 1 calc R U . . .
H16B H -0.137948 0.171899 0.123793 0.102 Uiso 1 1 calc R U . . .
C94 C 1.0659(6) 0.3721(7) 0.6429(6) 0.069(3) Uani 1 1 d . . . . .
N2 N -0.2920(9) -0.0359(7) -0.2173(7) 0.135(5) Uani 1 1 d . . . . .
C46 C 0.4714(5) 0.4527(4) 0.2199(6) 0.084(2) Uani 1 1 d D U . . .
H46A H 0.509551 0.439292 0.187083 0.101 Uiso 1 1 calc R U . . .
H46B H 0.511447 0.472809 0.268915 0.101 Uiso 1 1 calc R U . . .
C81 C 0.8132(8) 0.4656(5) 0.7761(3) 0.094(2) Uani 1 1 d D U . . .
H81A H 0.754159 0.429478 0.776756 0.113 Uiso 1 1 calc R U . . .
H81B H 0.860285 0.433948 0.782533 0.113 Uiso 1 1 calc R U . . .
C9 C -0.0837(9) 0.0514(7) -0.0911(6) 0.080(3) Uani 1 1 d . . . . .
C101 C 1.0618(7) 0.2264(7) 0.4852(6) 0.074(3) Uani 1 1 d . . . . .
H101 H 1.015387 0.196884 0.444071 0.089 Uiso 1 1 calc R U . . .
C6 C 0.0558(9) 0.0347(7) -0.1137(6) 0.080(3) Uani 1 1 d . . . . .
C95 C 1.1040(5) 0.4219(8) 0.7037(6) 0.090(3) Uani 1 1 d D U . . .
C40 C 0.2300(7) 0.5941(7) 0.6421(6) 0.079(3) Uani 1 1 d . . . . .
C97 C 1.2029(5) 0.4320(8) 0.7392(6) 0.095(3) Uani 1 1 d D U . . .
C5 C -0.0361(9) 0.0196(7) -0.1443(6) 0.082(3) Uani 1 1 d . . . . .
C17 C -0.1156(7) 0.2913(8) 0.1069(7) 0.097(3) Uani 1 1 d D U . . .
H17A H -0.072181 0.344265 0.130933 0.117 Uiso 1 1 calc R U . . .
H17B H -0.106930 0.277940 0.057851 0.117 Uiso 1 1 calc R U . . .
C11 C -0.2389(10) -0.0047(8) -0.1665(7) 0.104(4) Uani 1 1 d . . . . .
C10 C -0.1735(9) 0.0377(7) -0.1003(6) 0.089(4) Uani 1 1 d . . . . .
C51 C 0.4886(9) 0.2764(7) 0.1912(5) 0.107(3) Uani 1 1 d D U . . .
H51A H 0.535715 0.321814 0.183831 0.129 Uiso 1 1 calc R U . . .
H51B H 0.442824 0.254633 0.144802 0.129 Uiso 1 1 calc R U . . .
C47 C 0.4261(6) 0.5195(4) 0.1960(6) 0.100(2) Uani 1 1 d D U . . .
H47A H 0.382296 0.497667 0.148705 0.120 Uiso 1 1 calc R U . . .
H47B H 0.391572 0.535571 0.230944 0.120 Uiso 1 1 calc R U . . .
C96 C 1.0702(7) 0.4703(9) 0.7512(7) 0.103(4) Uani 1 1 d D U . . .
C1 C 0.1169(9) 0.0084(8) -0.1484(6) 0.093(4) Uani 1 1 d . . . . .
H1 H 0.180148 0.019814 -0.126125 0.112 Uiso 1 1 calc R U . . .
N1 N -0.2563(9) 0.0780(11) -0.0040(9) 0.174(8) Uani 1 1 d . . . . .
C12 C -0.2184(9) 0.0604(10) -0.0449(9) 0.119(5) Uani 1 1 d . . . . .
C18 C -0.2113(8) 0.2999(9) 0.1017(8) 0.115(3) Uani 1 1 d D U . . .
H18A H -0.254437 0.247206 0.076392 0.138 Uiso 1 1 calc R U . . .
H18B H -0.220369 0.310921 0.150866 0.138 Uiso 1 1 calc R U . . .
C3 C -0.0093(14) -0.0479(9) -0.2488(6) 0.111(5) Uani 1 1 d . . . . .
C4 C -0.0751(11) -0.0241(8) -0.2159(6) 0.102(4) Uani 1 1 d . . . . .
H4 H -0.138157 -0.035867 -0.238896 0.122 Uiso 1 1 calc R U . . .
C2 C 0.0801(13) -0.0359(9) -0.2180(7) 0.110(5) Uani 1 1 d . . . . .
C82 C 0.8392(10) 0.5407(6) 0.8363(3) 0.122(3) Uani 1 1 d D U . . .
H82A H 0.892435 0.580429 0.829735 0.146 Uiso 1 1 calc R U . . .
H82B H 0.787870 0.567509 0.832527 0.146 Uiso 1 1 calc R U . . .
C48 C 0.4959(8) 0.5943(5) 0.1905(5) 0.124(3) Uani 1 1 d D U . . .
H48A H 0.465082 0.627730 0.160103 0.149 Uiso 1 1 calc R U . . .
H48B H 0.541436 0.576567 0.167136 0.149 Uiso 1 1 calc R U . . .
C19 C -0.2336(9) 0.3664(10) 0.0635(9) 0.136(3) Uani 1 1 d D U . . .
H19A H -0.222989 0.357258 0.014746 0.163 Uiso 1 1 calc R U . . .
H19B H -0.193747 0.420083 0.089998 0.163 Uiso 1 1 calc R U . . .
C61 C 0.4352(14) 0.1499(9) 0.4869(9) 0.215(4) Uani 1 1 d D U . . .
H61A H 0.394190 0.187492 0.484463 0.258 Uiso 1 1 calc R U . . .
H61B H 0.482370 0.168465 0.532834 0.258 Uiso 1 1 calc R U . . .
C20 C -0.3362(8) 0.3669(8) 0.0580(9) 0.159(3) Uani 1 1 d D U . . .
H20A H -0.375759 0.311015 0.038362 0.191 Uiso 1 1 calc R U . . .
H20B H -0.345053 0.385036 0.106224 0.191 Uiso 1 1 calc R U . . .
Cl1A Cl 0.2371(3) 0.6623(4) 0.7089(3) 0.131(3) Uani 0.36(2) 1 d . . P A 2
F1A F 0.0616(2) 0.6004(3) 0.6153(2) 0.103(2) Uani 0.36(2) 1 d . . P A 2
C49 C 0.5441(10) 0.6464(7) 0.2640(6) 0.143(4) Uani 1 1 d D U . . .
H49A H 0.588961 0.619695 0.289562 0.172 Uiso 1 1 calc R U . . .
H49B H 0.499137 0.651527 0.292884 0.172 Uiso 1 1 calc R U . . .
C50 C 0.5931(13) 0.7319(7) 0.2555(9) 0.192(6) Uani 1 1 d D U . . .
H50A H 0.548456 0.759947 0.233201 0.288 Uiso 1 1 d R U . . .
H50B H 0.635326 0.725797 0.225011 0.288 Uiso 1 1 d R U . . .
H50C H 0.627356 0.764197 0.302791 0.288 Uiso 1 1 d R U . . .
C52 C 0.5329(11) 0.2089(8) 0.2139(7) 0.147(3) Uani 1 1 d D U . . .
H52A H 0.486275 0.162809 0.220746 0.177 Uiso 1 1 calc R U . . .
H52B H 0.579443 0.230185 0.259878 0.177 Uiso 1 1 calc R U . . .
C53 C 0.5777(12) 0.1790(10) 0.1548(8) 0.184(4) Uani 1 1 d D U . . .
H53A H 0.530132 0.145750 0.112574 0.220 Uiso 1 1 calc R U . . .
H53B H 0.612403 0.226700 0.139405 0.220 Uiso 1 1 calc R U . . .
C56 C 0.5257(13) -0.0061(11) 0.1607(13) 0.268(5) Uani 1 1 d D U . . .
H56A H 0.470995 0.011456 0.138276 0.321 Uiso 1 1 calc R U . . .
H56B H 0.534927 0.006375 0.213479 0.321 Uiso 1 1 calc R U . . .
C54 C 0.6419(8) 0.1275(8) 0.1839(9) 0.220(4) Uani 1 1 d D U . . .
H54A H 0.642468 0.125587 0.234867 0.264 Uiso 1 1 calc R U . . .
H54B H 0.704665 0.152396 0.181183 0.264 Uiso 1 1 calc R U . . .
C57 C 0.5116(14) -0.0983(9) 0.1356(16) 0.281(6) Uani 1 1 d D U . . .
H57A H 0.527219 -0.124534 0.177684 0.337 Uiso 1 1 calc R U . . .
H57B H 0.552334 -0.107753 0.103843 0.337 Uiso 1 1 calc R U . . .
C55 C 0.6092(15) 0.0404(7) 0.1393(11) 0.250(5) Uani 1 1 d D U . . .
H55A H 0.593128 0.042870 0.087558 0.300 Uiso 1 1 calc R U . . .
H55B H 0.658579 0.011460 0.147909 0.300 Uiso 1 1 calc R U . . .
C58 C 0.4122(17) -0.1362(14) 0.0950(17) 0.304(8) Uani 1 1 d D U . . .
H58A H 0.398827 -0.195884 0.091338 0.455 Uiso 1 1 calc R U . . .
H58B H 0.402060 -0.122906 0.046710 0.455 Uiso 1 1 calc R U . . .
H58C H 0.371927 -0.114109 0.120952 0.455 Uiso 1 1 calc R U . . .
C70 C 0.6223(9) 0.1035(9) 0.4188(13) 0.226(4) Uani 1 1 d D U . . .
H70A H 0.635135 0.115949 0.471868 0.271 Uiso 1 1 calc R U . . .
H70B H 0.654263 0.151940 0.402585 0.271 Uiso 1 1 calc R U . . .
C63 C 0.3138(12) 0.0312(9) 0.4097(11) 0.275(5) Uani 1 1 d D U . . .
H63A H 0.308588 0.038886 0.359363 0.331 Uiso 1 1 d R U . . .
H63B H 0.256518 0.047916 0.411162 0.331 Uiso 1 1 d R U . . .
C60 C 0.4806(10) 0.1513(9) 0.4238(10) 0.184(3) Uani 1 1 d D U . . .
H60 H 0.421645 0.136962 0.386301 0.220 Uiso 1 1 calc R U . . .
C71 C 0.6577(11) 0.0291(10) 0.3954(13) 0.245(5) Uani 1 1 d D U . . .
H71A H 0.608003 -0.016937 0.398232 0.294 Uiso 1 1 d R U . . .
H71B H 0.651473 0.020473 0.342842 0.294 Uiso 1 1 d R U . . .
C62 C 0.3804(15) 0.0621(11) 0.4834(9) 0.247(4) Uani 1 1 d D U . . .
H62A H 0.421342 0.024894 0.491955 0.296 Uiso 1 1 d R U . . .
H62B H 0.341752 0.073414 0.516455 0.296 Uiso 1 1 d R U . . .
C69 C 0.5199(9) 0.0865(9) 0.3868(10) 0.204(4) Uani 1 1 d D U . . .
H69A H 0.474430 0.038912 0.392827 0.245 Uiso 1 1 d R U . . .
H69B H 0.507410 0.086322 0.334527 0.245 Uiso 1 1 d R U . . .
C64 C 0.2944(13) -0.0623(8) 0.3908(13) 0.293(5) Uani 1 1 d D U . . .
H64A H 0.233485 -0.086196 0.397952 0.352 Uiso 1 1 d R U . . .
H64B H 0.324915 -0.076366 0.436112 0.352 Uiso 1 1 d R U . . .
C65 C 0.3574(18) -0.084850 0.3438(12) 0.302(6) Uani 1 1 d D U . . .
H65A H 0.299006 -0.098090 0.306858 0.363 Uiso 1 1 d R U . . .
H65B H 0.402086 -0.066710 0.315708 0.363 Uiso 1 1 d R U . . .
C72 C 0.7581(12) 0.0439(13) 0.4348(12) 0.261(5) Uani 1 1 d D U . . .
H72A H 0.791788 0.099453 0.432272 0.313 Uiso 1 1 calc R U . . .
H72B H 0.762873 0.040360 0.485996 0.313 Uiso 1 1 calc R U . . .
C68 C 0.282(2) -0.219(2) 0.2133(12) 0.320(9) Uani 1 1 d D U . . .
H68A H 0.264523 -0.272351 0.181174 0.480 Uiso 1 1 d R U . . .
H68B H 0.345023 -0.191321 0.214084 0.480 Uiso 1 1 d R U . . .
H68C H 0.241153 -0.185131 0.196014 0.480 Uiso 1 1 d R U . . .
C74 C 0.8975(13) -0.0104(16) 0.4445(15) 0.295(8) Uani 1 1 d D U . . .
H74A H 0.940744 0.021219 0.421957 0.443 Uiso 1 1 d R U . . .
H74B H 0.909804 -0.064391 0.446787 0.443 Uiso 1 1 d R U . . .
H74C H 0.904134 0.018859 0.493227 0.443 Uiso 1 1 d R U . . .
C66 C 0.3606(16) -0.1743(6) 0.3438(12) 0.310(6) Uani 1 1 d D U . . .
H66A H 0.416842 -0.183502 0.331037 0.372 Uiso 1 1 calc R U . . .
H66B H 0.361401 -0.186921 0.392344 0.372 Uiso 1 1 calc R U . . .
C67 C 0.277(2) -0.2306(10) 0.2894(14) 0.317(7) Uani 1 1 d D U . . .
H67A H 0.220877 -0.217537 0.299360 0.380 Uiso 1 1 calc R U . . .
H67B H 0.274539 -0.288409 0.293763 0.380 Uiso 1 1 calc R U . . .
C73 C 0.7999(13) -0.0204(15) 0.4002(13) 0.276(6) Uani 1 1 d D U . . .
H73A H 0.800744 -0.013324 0.350454 0.331 Uiso 1 1 calc R U . . .
H73B H 0.762679 -0.076085 0.398451 0.331 Uiso 1 1 calc R U . . .
C22 C -0.3352(15) 0.5129(7) 0.0509(8) 0.197(4) Uani 1 1 d D U . . .
H22A H -0.272890 0.536014 0.082001 0.237 Uiso 1 1 d R U . . .
H22B H -0.363760 0.512434 0.092121 0.237 Uiso 1 1 d R U . . .
C21 C -0.3609(9) 0.4258(7) 0.0085(7) 0.182(4) Uani 1 1 d D U . . .
H21A H -0.328176 0.423236 -0.030229 0.218 Uiso 1 1 calc R U . . .
H21B H -0.427237 0.409398 -0.014058 0.218 Uiso 1 1 calc R U . . .
C23 C -0.3734(16) 0.5699(8) 0.0048(11) 0.209(4) Uani 1 1 d D U . . .
H23A H -0.440389 0.549610 -0.012779 0.251 Uiso 1 1 calc R U . . .
H23B H -0.346563 0.571805 -0.037249 0.251 Uiso 1 1 calc R U . . .
C24 C -0.3490(18) 0.6568(8) 0.0517(13) 0.218(5) Uani 1 1 d D U . . .
H24A H -0.389538 0.657861 0.084979 0.261 Uiso 1 1 calc R U . . .
H24B H -0.285389 0.669391 0.080932 0.261 Uiso 1 1 calc R U . . .
C26 C -0.3371(19) 0.8066(8) 0.0560(14) 0.246(7) Uani 1 1 d D U . . .
H26A H -0.377707 0.838438 0.034010 0.368 Uiso 1 1 calc R U . . .
H26B H -0.273560 0.835292 0.060657 0.368 Uiso 1 1 calc R U . . .
H26C H -0.346532 0.800245 0.103577 0.368 Uiso 1 1 calc R U . . .
C25 C -0.3586(19) 0.7199(8) 0.0073(13) 0.226(5) Uani 1 1 d D U . . .
H25A H -0.421633 0.706478 -0.023156 0.271 Uiso 1 1 calc R U . . .
H25B H -0.316349 0.720497 -0.024655 0.271 Uiso 1 1 calc R U . . .
C84 C 0.9176(10) 0.5988(9) 0.9636(4) 0.192(4) Uani 1 1 d D U . . .
H84A H 0.983437 0.603819 0.967370 0.230 Uiso 1 1 calc R U . . .
H84B H 0.901705 0.646711 0.944824 0.230 Uiso 1 1 calc R U . . .
C86 C 0.9341(17) 0.6882(9) 1.0808(5) 0.237(5) Uani 1 1 d D U . . .
H86A H 0.986841 0.717734 1.065241 0.285 Uiso 1 1 calc R U . . .
H86B H 0.885122 0.717489 1.071535 0.285 Uiso 1 1 calc R U . . .
C88 C 0.998(2) 0.7753(9) 1.2030(6) 0.266(5) Uani 1 1 d D U . . .
H88A H 1.059148 0.799155 1.195903 0.319 Uiso 1 1 calc R U . . .
H88B H 0.956692 0.809234 1.185236 0.319 Uiso 1 1 calc R U . . .
C83 C 0.8624(12) 0.5200(7) 0.9107(3) 0.159(3) Uani 1 1 d D U . . .
H83A H 0.898591 0.478307 0.910770 0.190 Uiso 1 1 calc R U . . .
H83B H 0.805768 0.497282 0.924953 0.190 Uiso 1 1 calc R U . . .
C85 C 0.8999(15) 0.6000(9) 1.0376(5) 0.219(4) Uani 1 1 d D U . . .
H85A H 0.931996 0.563356 1.062693 0.263 Uiso 1 1 calc R U . . .
H85B H 0.833771 0.579939 1.033282 0.263 Uiso 1 1 calc R U . . .
C87 C 0.962(2) 0.6874(9) 1.1607(5) 0.255(5) Uani 1 1 d D U . . .
H87A H 1.010205 0.656990 1.170007 0.306 Uiso 1 1 calc R U . . .
H87B H 0.909121 0.659105 1.176702 0.306 Uiso 1 1 calc R U . . .
C90 C 1.050(2) 0.8624(13) 1.3258(8) 0.289(8) Uani 1 1 d D U . . .
H90A H 1.107598 0.883304 1.312909 0.433 Uiso 1 1 calc R U . . .
H90B H 1.062711 0.860863 1.377305 0.433 Uiso 1 1 calc R U . . .
H90C H 1.009411 0.898446 1.314829 0.433 Uiso 1 1 calc R U . . .
C89 C 1.005(2) 0.7758(11) 1.2829(6) 0.276(6) Uani 1 1 d D U . . .
H89A H 1.041184 0.737353 1.299512 0.331 Uiso 1 1 calc R U . . .
H89B H 0.943139 0.757470 1.290620 0.331 Uiso 1 1 calc R U . . .

loop_
_atom_site_aniso_label
_atom_site_aniso_U_11
_atom_site_aniso_U_22
_atom_site_aniso_U_33
_atom_site_aniso_U_23
_atom_site_aniso_U_13
_atom_site_aniso_U_12
S2 0.0390(11) 0.0719(17) 0.0606(14) -0.0056(11) 0.0091(10) 0.0135(11)
S3 0.0467(12) 0.0645(16) 0.0540(13) 0.0008(11) 0.0098(10) 0.0161(11)
S4 0.0423(12) 0.0668(16) 0.0683(15) -0.0009(12) 0.0080(10) 0.0174(11)
S1 0.0505(13) 0.0724(17) 0.0556(13) -0.0055(11) 0.0095(10) 0.0145(12)
Cl1 0.060(2) 0.125(4) 0.114(3) -0.016(2) 0.012(2) 0.033(2)
F1 0.074(3) 0.196(7) 0.085(4) -0.056(4) 0.007(3) 0.019(3)
F3 0.066(4) 0.121(6) 0.122(5) 0.022(4) 0.033(4) 0.043(4)
F4 0.089(4) 0.106(5) 0.106(5) 0.009(4) 0.039(4) 0.043(4)
N6 0.042(4) 0.067(5) 0.053(4) 0.000(3) 0.012(3) 0.017(3)
N5 0.048(4) 0.064(5) 0.065(4) 0.013(4) 0.024(3) 0.026(4)
N3 0.040(4) 0.066(5) 0.056(4) 0.003(4) 0.016(3) 0.017(4)
O2 0.054(4) 0.105(6) 0.101(6) -0.020(5) -0.004(4) 0.029(4)
N4 0.048(4) 0.066(5) 0.053(4) 0.002(4) 0.014(3) 0.017(4)
O1 0.073(5) 0.113(7) 0.066(5) -0.014(4) 0.011(4) 0.018(5)
F5 0.229(10) 0.118(6) 0.059(4) -0.023(4) 0.029(5) -0.002(6)
C42 0.050(5) 0.064(6) 0.050(5) 0.000(4) 0.018(4) 0.011(4)
C35 0.047(5) 0.053(6) 0.049(5) 0.004(4) 0.013(4) 0.014(4)
C36 0.044(5) 0.055(6) 0.053(5) 0.002(4) 0.013(4) 0.016(4)
C34 0.041(5) 0.063(6) 0.056(5) 0.009(4) 0.015(4) 0.013(4)
C37 0.043(5) 0.069(6) 0.053(5) -0.001(4) 0.011(4) 0.015(4)
F2 0.188(9) 0.146(7) 0.087(5) -0.024(5) 0.067(6) 0.019(6)
C29 0.038(5) 0.061(6) 0.057(5) 0.002(4) 0.012(4) 0.012(4)
C28 0.047(5) 0.064(6) 0.052(5) -0.005(4) 0.012(4) 0.013(4)
C30 0.040(5) 0.053(6) 0.057(5) 0.003(4) 0.009(4) 0.005(4)
C31 0.041(5) 0.057(6) 0.060(5) -0.001(4) 0.015(4) 0.010(4)
C79 0.051(5) 0.078(6) 0.061(5) 0.003(4) 0.004(4) 0.022(5)
C76 0.037(4) 0.057(6) 0.050(5) 0.005(4) 0.010(4) 0.011(4)
C77 0.049(5) 0.060(6) 0.052(5) 0.003(4) 0.008(4) 0.014(4)
C43 0.060(4) 0.089(5) 0.066(4) 0.003(4) 0.026(3) 0.036(4)
C38 0.046(5) 0.074(7) 0.067(6) -0.004(5) 0.018(4) 0.017(5)
C75 0.042(5) 0.054(6) 0.053(5) 0.006(4) 0.008(4) 0.010(4)
C27 0.045(5) 0.064(6) 0.052(5) -0.004(4) 0.004(4) 0.010(4)
C78 0.046(5) 0.066(6) 0.058(5) 0.011(5) 0.013(4) 0.018(5)
C14 0.051(5) 0.079(7) 0.051(5) -0.002(5) 0.003(4) 0.009(5)
C32 0.042(5) 0.064(6) 0.050(5) 0.001(4) 0.011(4) 0.013(4)
C59 0.116(6) 0.091(6) 0.122(6) 0.020(5) 0.059(5) 0.062(5)
C15 0.053(5) 0.072(7) 0.062(6) 0.003(5) 0.013(5) 0.012(5)
C91 0.039(5) 0.061(6) 0.064(6) 0.003(5) 0.004(4) 0.010(4)
C33 0.042(5) 0.067(6) 0.052(5) 0.008(4) 0.013(4) 0.017(4)
C80 0.064(4) 0.102(6) 0.064(4) -0.003(4) 0.008(4) 0.028(4)
C41 0.056(6) 0.086(8) 0.061(6) -0.017(5) 0.016(5) 0.011(5)
C13 0.058(6) 0.077(7) 0.064(6) 0.003(5) 0.002(5) 0.014(5)
C92 0.050(5) 0.073(7) 0.068(6) 0.012(5) 0.007(5) 0.011(5)
C8 0.071(7) 0.075(7) 0.050(6) -0.002(5) -0.004(5) 0.010(6)
C93 0.044(5) 0.066(7) 0.076(6) 0.013(5) 0.010(5) 0.012(5)
C44 0.071(4) 0.104(4) 0.079(4) 0.010(3) 0.038(3) 0.039(3)
C103 0.048(6) 0.090(8) 0.100(8) 0.024(7) 0.024(6) 0.026(6)
C45 0.068(4) 0.101(5) 0.076(4) 0.019(4) 0.036(3) 0.036(3)
C99 0.052(6) 0.066(7) 0.082(7) 0.017(5) 0.018(5) 0.018(5)
C98 0.042(5) 0.080(7) 0.077(7) 0.022(6) 0.016(5) 0.017(5)
C7 0.082(8) 0.075(8) 0.062(6) 0.002(5) 0.017(6) 0.015(6)
N8 0.090(7) 0.164(10) 0.115(8) -0.019(8) -0.004(7) 0.029(8)
C102 0.072(7) 0.084(8) 0.092(8) 0.021(7) 0.033(7) 0.027(6)
C39 0.050(6) 0.084(8) 0.075(7) -0.006(6) 0.018(5) 0.019(5)
C100 0.047(6) 0.073(7) 0.082(7) 0.001(6) 0.008(5) 0.017(5)
N7 0.062(6) 0.179(11) 0.133(9) -0.062(8) -0.005(6) 0.023(7)
C104 0.055(6) 0.084(8) 0.084(7) 0.017(6) 0.020(5) 0.017(6)
C16 0.057(5) 0.110(7) 0.088(6) 0.002(5) 0.013(4) 0.034(5)
C94 0.052(6) 0.073(7) 0.075(7) 0.002(5) 0.008(5) 0.016(5)
N2 0.138(10) 0.090(8) 0.121(9) -0.018(7) -0.060(8) 0.025(7)
C46 0.077(4) 0.104(5) 0.086(4) 0.025(4) 0.038(4) 0.033(4)
C81 0.076(5) 0.123(6) 0.075(4) -0.001(4) 0.012(4) 0.026(4)
C9 0.087(8) 0.076(8) 0.063(7) -0.001(6) -0.003(6) 0.018(6)
C101 0.058(6) 0.082(8) 0.088(8) 0.020(6) 0.019(5) 0.025(6)
C6 0.098(9) 0.072(8) 0.058(6) 0.000(5) 0.015(6) 0.008(7)
C95 0.053(5) 0.120(7) 0.086(6) -0.006(6) 0.009(5) 0.024(5)
C40 0.069(7) 0.087(8) 0.075(7) -0.021(6) 0.026(6) 0.021(6)
C97 0.069(6) 0.120(8) 0.086(6) -0.005(6) 0.012(5) 0.024(6)
C5 0.110(10) 0.062(7) 0.060(6) 0.002(5) 0.009(6) 0.010(6)
C17 0.068(4) 0.120(6) 0.102(5) 0.006(5) 0.012(4) 0.038(4)
C11 0.105(10) 0.079(9) 0.095(9) 0.000(7) -0.029(8) 0.014(7)
C10 0.090(9) 0.079(9) 0.072(7) -0.008(6) -0.018(7) 0.015(7)
C51 0.095(5) 0.132(5) 0.112(5) 0.010(5) 0.049(4) 0.050(4)
C47 0.092(5) 0.118(6) 0.101(5) 0.029(5) 0.040(4) 0.025(4)
C96 0.052(5) 0.134(9) 0.097(7) -0.027(6) -0.006(5) 0.019(6)
C1 0.107(9) 0.108(10) 0.061(7) 0.004(7) 0.029(7) 0.020(8)
N1 0.074(9) 0.223(18) 0.171(14) -0.079(13) 0.003(9) 0.022(10)
C12 0.059(8) 0.134(13) 0.123(13) -0.033(10) -0.018(8) 0.010(8)
C18 0.089(5) 0.136(6) 0.116(6) 0.014(5) 0.008(5) 0.046(5)
C3 0.161(15) 0.088(10) 0.048(7) -0.011(6) 0.009(9) -0.014(10)
C4 0.152(13) 0.079(9) 0.055(7) 0.002(6) 0.011(8) 0.005(8)
C2 0.169(15) 0.087(10) 0.067(8) 0.003(7) 0.048(10) 0.007(10)
C82 0.104(5) 0.152(6) 0.090(5) -0.006(5) 0.015(5) 0.017(5)
C48 0.112(6) 0.134(6) 0.125(6) 0.032(5) 0.037(5) 0.017(5)
C19 0.111(5) 0.156(7) 0.135(6) 0.018(5) 0.004(5) 0.051(5)
C61 0.289(8) 0.150(7) 0.200(7) 0.024(7) 0.059(7) 0.050(7)
C20 0.135(6) 0.179(7) 0.152(7) 0.024(6) 0.004(6) 0.051(6)
Cl1A 0.074(3) 0.196(7) 0.085(4) -0.056(4) 0.007(3) 0.019(3)
F1A 0.060(2) 0.125(4) 0.114(3) -0.016(2) 0.012(2) 0.033(2)
C49 0.128(7) 0.147(7) 0.144(7) 0.033(6) 0.035(6) 0.008(6)
C50 0.172(10) 0.179(11) 0.185(10) 0.028(10) 0.011(9) -0.007(10)
C52 0.131(6) 0.167(7) 0.150(6) 0.010(6) 0.050(5) 0.047(5)
C53 0.161(7) 0.196(7) 0.189(7) 0.010(6) 0.043(6) 0.050(6)
C56 0.230(9) 0.258(10) 0.268(9) 0.008(9) 0.013(9) 0.033(9)
C54 0.191(8) 0.224(8) 0.223(8) 0.008(7) 0.030(7) 0.046(7)
C57 0.241(10) 0.266(11) 0.279(10) 0.007(10) 0.005(9) 0.029(10)
C55 0.215(9) 0.246(9) 0.251(9) 0.008(8) 0.017(8) 0.037(8)
C58 0.260(14) 0.285(14) 0.296(14) 0.012(13) -0.008(13) 0.018(13)
C70 0.296(9) 0.153(7) 0.216(8) 0.004(7) 0.043(8) 0.066(8)
C63 0.341(10) 0.207(8) 0.246(9) 0.026(8) 0.050(8) 0.029(8)
C60 0.264(7) 0.125(6) 0.167(6) 0.017(5) 0.058(6) 0.058(6)
C71 0.307(10) 0.170(8) 0.237(9) 0.002(8) 0.036(8) 0.065(8)
C62 0.316(9) 0.180(7) 0.225(8) 0.025(7) 0.053(7) 0.038(8)
C69 0.282(8) 0.135(6) 0.191(7) 0.008(6) 0.051(7) 0.063(7)
C64 0.357(10) 0.228(9) 0.258(9) 0.027(9) 0.055(9) 0.026(9)
C65 0.367(11) 0.239(9) 0.263(10) 0.031(10) 0.058(9) 0.021(10)
C72 0.315(11) 0.184(9) 0.255(10) -0.001(8) 0.028(9) 0.066(9)
C68 0.391(16) 0.252(14) 0.273(15) 0.045(14) 0.072(14) -0.004(14)
C74 0.333(15) 0.220(13) 0.287(14) 0.004(13) 0.019(13) 0.054(13)
C66 0.377(12) 0.243(10) 0.267(11) 0.033(10) 0.059(10) 0.011(10)
C67 0.382(13) 0.250(11) 0.272(12) 0.035(11) 0.060(11) 0.005(11)
C73 0.324(12) 0.200(10) 0.266(11) -0.001(9) 0.024(10) 0.059(10)
C22 0.180(7) 0.216(9) 0.175(8) 0.029(7) 0.006(7) 0.044(7)
C21 0.161(6) 0.200(8) 0.167(7) 0.025(6) 0.005(6) 0.046(7)
C23 0.195(8) 0.226(9) 0.183(9) 0.031(7) 0.008(7) 0.044(8)
C24 0.208(8) 0.231(10) 0.190(9) 0.032(8) 0.011(8) 0.042(9)
C26 0.237(12) 0.253(14) 0.211(13) 0.023(12) 0.028(12) 0.022(13)
C25 0.218(9) 0.238(11) 0.195(10) 0.031(8) 0.015(9) 0.038(10)
C84 0.179(7) 0.211(8) 0.140(6) -0.004(6) 0.012(6) 0.001(6)
C86 0.235(8) 0.243(9) 0.175(8) 0.010(8) 0.010(8) -0.013(8)
C88 0.269(10) 0.267(11) 0.193(9) 0.018(9) 0.013(9) -0.023(9)
C83 0.140(6) 0.185(7) 0.118(6) -0.006(6) 0.012(5) 0.010(6)
C85 0.211(8) 0.230(8) 0.163(7) 0.003(7) 0.011(7) -0.005(7)
C87 0.254(9) 0.257(10) 0.188(8) 0.013(8) 0.012(8) -0.019(8)
C90 0.298(14) 0.288(15) 0.208(13) 0.027(13) 0.018(13) -0.030(13)
C89 0.280(11) 0.275(11) 0.200(10) 0.019(10) 0.013(10) -0.027(10)

loop_
_atom_type_symbol
_atom_type_description
_atom_type_scat_dispersion_real
_atom_type_scat_dispersion_imag
_atom_type_scat_source
C C 0.0137 0.0067 'International Tables Vol C Tables 4.2.6.8 and 6.1.1.4'
H H 0.0000 0.0000 'International Tables Vol C Tables 4.2.6.8 and 6.1.1.4'
Cl Cl 0.3281 0.5435 'International Tables Vol C Tables 4.2.6.8 and 6.1.1.4'
F F 0.0583 0.0400 'International Tables Vol C Tables 4.2.6.8 and 6.1.1.4'
N N 0.0241 0.0134 'International Tables Vol C Tables 4.2.6.8 and 6.1.1.4'
O O 0.0389 0.0241 'International Tables Vol C Tables 4.2.6.8 and 6.1.1.4'
S S 0.2925 0.4295 'International Tables Vol C Tables 4.2.6.8 and 6.1.1.4'

loop_
_geom_angle_atom_site_label_1
_geom_angle_atom_site_label_2
_geom_angle_atom_site_label_3
_geom_angle
_geom_angle_site_symmetry_1
_geom_angle_site_symmetry_3
_geom_angle_publ_flag
C30 S2 C27 88.9(4) . . ?
C76 S3 C78 89.1(4) . . ?
C77 S4 C91 90.3(4) . . ?
C28 S1 C14 90.5(4) . . ?
C36 N6 C43 130.2(7) . . ?
C29 N6 C36 106.9(6) . . ?
C29 N6 C43 121.1(7) . . ?
C35 N5 C59 128.7(9) . . ?
C75 N5 C35 106.9(7) . . ?
C75 N5 C59 119.6(8) . . ?
C32 N3 C37 116.4(7) . . ?
C33 N4 C42 114.7(7) . . ?
N4 C42 C37 123.5(8) . . ?
N4 C42 C41 117.6(8) . . ?
C37 C42 C41 118.9(8) . . ?
N5 C35 C36 132.6(7) . . ?
N5 C35 C34 108.6(7) . . ?
C34 C35 C36 118.8(7) . . ?
N6 C36 C35 133.3(7) . . ?
N6 C36 C31 108.0(7) . . ?
C31 C36 C35 118.7(7) . . ?
C35 C34 C76 107.6(7) . . ?
C35 C34 C33 123.4(8) . . ?
C76 C34 C33 129.0(8) . . ?
N3 C37 C42 121.0(7) . . ?
N3 C37 C38 118.9(8) . . ?
C38 C37 C42 120.1(8) . . ?
N6 C29 C28 136.5(8) . . ?
N6 C29 C30 110.8(7) . . ?
C30 C29 C28 112.7(7) . . ?
C29 C28 S1 136.6(7) . . ?
C27 C28 S1 111.5(6) . . ?
C27 C28 C29 111.9(7) . . ?
C29 C30 S2 113.6(6) . . ?
C29 C30 C31 107.0(7) . . ?
C31 C30 S2 139.4(7) . . ?
C36 C31 C32 122.7(8) . . ?
C30 C31 C36 107.4(7) . . ?
C30 C31 C32 129.6(8) . . ?
C78 C79 C91 109.1(6) . . ?
C78 C79 C80 123.2(8) . . ?
C91 C79 C80 126.2(8) . . ?
C34 C76 S3 139.3(6) . . ?
C75 C76 S3 113.6(6) . . ?
C75 C76 C34 107.1(7) . . ?
C75 C77 S4 137.2(7) . . ?
C78 C77 S4 112.3(6) . . ?
C78 C77 C75 110.4(7) . . ?
N6 C43 H43A 108.3 . . ?
N6 C43 H43B 80.4 . . ?
N6 C43 C44 115.3(8) . . ?
H43A C43 H43B 104.0 . . ?
C44 C43 H43A 108.6 . . ?
C44 C43 H43B 135.8 . . ?
C37 C38 H38 119.7 . . ?
C39 C38 C37 120.5(9) . . ?
C39 C38 H38 119.7 . . ?
N5 C75 C76 109.7(7) . . ?
N5 C75 C77 136.9(8) . . ?
C76 C75 C77 113.4(8) . . ?
C28 C27 S2 112.7(6) . . ?
C28 C27 C15 115.4(8) . . ?
C15 C27 S2 131.8(7) . . ?
C79 C78 S3 131.4(7) . . ?
C79 C78 C77 114.9(7) . . ?
C77 C78 S3 113.5(6) . . ?
C15 C14 S1 112.9(6) . . ?
C15 C14 C13 120.9(8) . . ?
C13 C14 S1 126.2(7) . . ?
N3 C32 C31 120.0(7) . . ?
N3 C32 C33 121.5(8) . . ?
C33 C32 C31 118.4(7) . . ?
N5 C59 H59A 107.2 . . ?
N5 C59 H59B 107.2 . . ?
N5 C59 C60 120.3(10) . . ?
H59A C59 H59B 106.9 . . ?
C60 C59 H59A 107.2 . . ?
C60 C59 H59B 107.2 . . ?
C27 C15 C14 109.6(7) . . ?
C27 C15 C16 123.7(9) . . ?
C14 C15 C16 126.7(8) . . ?
C79 C91 S4 113.2(6) . . ?
C79 C91 C92 119.9(8) . . ?
C92 C91 S4 126.8(7) . . ?
N4 C33 C34 119.8(8) . . ?
N4 C33 C32 122.9(7) . . ?
C32 C33 C34 117.3(8) . . ?
C79 C80 H80A 109.2 . . ?
C79 C80 H80B 109.2 . . ?
C79 C80 C81 112.2(5) . . ?
H80A C80 H80B 107.9 . . ?
C81 C80 H80A 109.2 . . ?
C81 C80 H80B 109.2 . . ?
C42 C41 H41 121.4 . . ?
C40 C41 C42 117.1(9) . . ?
C40 C41 H41 121.4 . . ?
C14 C13 H13 113.6 . . ?
C8 C13 C14 132.7(10) . . ?
C8 C13 H13 113.6 . . ?
C91 C92 H92 113.0 . . ?
C93 C92 C91 134.1(10) . . ?
C93 C92 H92 113.0 . . ?
C13 C8 C7 127.4(9) . . ?
C13 C8 C9 123.7(10) . . ?
C7 C8 C9 108.9(9) . . ?
C92 C93 C100 127.3(9) . . ?
C92 C93 C94 126.3(9) . . ?
C94 C93 C100 106.3(8) . . ?
C43 C44 H44 110.0 . . ?
C45 C44 C43 108.4(6) . . ?
C45 C44 H44 110.0 . . ?
C51 C44 C43 109.4(8) . . ?
C51 C44 H44 110.0 . . ?
C51 C44 C45 108.9(6) . . ?
F3 C103 C102 118.4(10) . . ?
F3 C103 C104 118.5(10) . . ?
C102 C103 C104 123.0(9) . . ?
C44 C45 H45A 109.4 . . ?
C44 C45 H45B 109.4 . . ?
H45A C45 H45B 108.0 . . ?
C46 C45 C44 111.2(4) . . ?
C46 C45 H45A 109.4 . . ?
C46 C45 H45B 109.4 . . ?
C98 C99 C100 110.5(9) . . ?
C98 C99 C101 123.8(9) . . ?
C101 C99 C100 125.7(10) . . ?
C99 C98 C104 120.0(10) . . ?
C99 C98 C94 109.8(8) . . ?
C104 C98 C94 130.2(10) . . ?
O1 C7 C8 128.2(10) . . ?
O1 C7 C6 126.2(11) . . ?
C8 C7 C6 105.6(10) . . ?
F4 C102 C103 117.5(10) . . ?
F4 C102 C101 121.9(11) . . ?
C101 C102 C103 120.6(11) . . ?
C38 C39 Cl1 123.9(8) . . ?
C38 C39 C40 119.7(8) . . ?
C38 C39 F1A 123.9(8) . . ?
C40 C39 Cl1 116.4(7) . . ?
C40 C39 F1A 116.4(7) . . ?
O2 C100 C93 126.5(9) . . ?
O2 C100 C99 127.4(10) . . ?
C99 C100 C93 106.1(8) . . ?
C103 C104 C98 115.9(10) . . ?
C103 C104 H104 122.0 . . ?
C98 C104 H104 122.0 . . ?
C15 C16 H16A 109.1 . . ?
C15 C16 H16B 109.1 . . ?
C15 C16 C17 112.3(9) . . ?
H16A C16 H16B 107.9 . . ?
C17 C16 H16A 109.1 . . ?
C17 C16 H16B 109.1 . . ?
C98 C94 C93 107.2(8) . . ?
C95 C94 C93 124.0(9) . . ?
C95 C94 C98 128.8(9) . . ?
C45 C46 H46A 109.7 . . ?
C45 C46 H46B 109.7 . . ?
C45 C46 C47 110.0(4) . . ?
H46A C46 H46B 108.2 . . ?
C47 C46 H46A 109.7 . . ?
C47 C46 H46B 109.7 . . ?
C80 C81 H81A 110.2 . . ?
C80 C81 H81B 110.2 . . ?
H81A C81 H81B 108.5 . . ?
C82 C81 C80 107.4(4) . . ?
C82 C81 H81A 110.2 . . ?
C82 C81 H81B 110.2 . . ?
C8 C9 C5 105.2(10) . . ?
C10 C9 C8 129.2(11) . . ?
C10 C9 C5 125.5(11) . . ?
C99 C101 H101 121.7 . . ?
C102 C101 C99 116.6(11) . . ?
C102 C101 H101 121.7 . . ?
C5 C6 C7 109.9(10) . . ?
C5 C6 C1 123.8(11) . . ?
C1 C6 C7 126.3(11) . . ?
C94 C95 C97 120.7(10) . . ?
C94 C95 C96 133.0(9) . . ?
C96 C95 C97 106.1(9) . . ?
C41 C40 F1 119.9(9) . . ?
C41 C40 C39 123.7(9) . . ?
C41 C40 Cl1A 119.9(9) . . ?
C39 C40 F1 116.4(8) . . ?
C39 C40 Cl1A 116.4(8) . . ?
N8 C97 C95 174.8(15) . . ?
C6 C5 C9 110.3(10) . . ?
C6 C5 C4 121.4(12) . . ?
C4 C5 C9 128.3(12) . . ?
C16 C17 H17A 109.2 . . ?
C16 C17 H17B 109.2 . . ?
H17A C17 H17B 107.9 . . ?
C18 C17 C16 112.0(10) . . ?
C18 C17 H17A 109.2 . . ?
C18 C17 H17B 109.2 . . ?
N2 C11 C10 177.3(17) . . ?
C9 C10 C11 124.0(13) . . ?
C9 C10 C12 124.6(10) . . ?
C11 C10 C12 111.4(12) . . ?
C44 C51 H51A 109.2 . . ?
C44 C51 H51B 109.2 . . ?
C44 C51 C52 112.2(5) . . ?
H51A C51 H51B 107.9 . . ?
C52 C51 H51A 109.2 . . ?
C52 C51 H51B 109.2 . . ?
C46 C47 H47A 109.3 . . ?
C46 C47 H47B 109.3 . . ?
H47A C47 H47B 108.0 . . ?
C48 C47 C46 111.4(5) . . ?
C48 C47 H47A 109.3 . . ?
C48 C47 H47B 109.3 . . ?
N7 C96 C95 177.2(14) . . ?
C6 C1 H1 122.1 . . ?
C6 C1 C2 115.9(13) . . ?
C2 C1 H1 122.1 . . ?
N1 C12 C10 177.2(17) . . ?
C17 C18 H18A 108.8 . . ?
C17 C18 H18B 108.8 . . ?
H18A C18 H18B 107.7 . . ?
C19 C18 C17 113.8(12) . . ?
C19 C18 H18A 108.8 . . ?
C19 C18 H18B 108.8 . . ?
F5 C3 C4 117.2(15) . . ?
C2 C3 F5 116.3(16) . . ?
C2 C3 C4 126.4(12) . . ?
C5 C4 H4 123.9 . . ?
C3 C4 C5 112.2(13) . . ?
C3 C4 H4 123.9 . . ?
F2 C2 C1 119.4(16) . . ?
F2 C2 C3 120.3(14) . . ?
C3 C2 C1 120.3(14) . . ?
C81 C82 H82A 109.0 . . ?
C81 C82 H82B 109.0 . . ?
H82A C82 H82B 107.8 . . ?
C83 C82 C81 113.0(5) . . ?
C83 C82 H82A 109.0 . . ?
C83 C82 H82B 109.0 . . ?
C47 C48 H48A 109.3 . . ?
C47 C48 H48B 109.3 . . ?
C47 C48 C49 111.4(5) . . ?
H48A C48 H48B 108.0 . . ?
C49 C48 H48A 109.3 . . ?
C49 C48 H48B 109.3 . . ?
C18 C19 H19A 109.8 . . ?
C18 C19 H19B 109.8 . . ?
C18 C19 C20 109.4(12) . . ?
H19A C19 H19B 108.2 . . ?
C20 C19 H19A 109.8 . . ?
C20 C19 H19B 109.8 . . ?
H61A C61 H61B 108.3 . . ?
C60 C61 H61A 109.8 . . ?
C60 C61 H61B 109.8 . . ?
C60 C61 C62 109.2(5) . . ?
C62 C61 H61A 109.8 . . ?
C62 C61 H61B 109.8 . . ?
C19 C20 H20A 110.1 . . ?
C19 C20 H20B 110.1 . . ?
H20A C20 H20B 108.4 . . ?
C21 C20 C19 108.0(9) . . ?
C21 C20 H20A 110.1 . . ?
C21 C20 H20B 110.1 . . ?
C48 C49 H49A 109.7 . . ?
C48 C49 H49B 109.7 . . ?
C48 C49 C50 109.7(5) . . ?
H49A C49 H49B 108.2 . . ?
C50 C49 H49A 109.7 . . ?
C50 C49 H49B 109.7 . . ?
C49 C50 H50A 109.9 . . ?
C49 C50 H50B 108.9 . . ?
C49 C50 H50C 109.6 . . ?
H50A C50 H50B 109.5 . . ?
H50A C50 H50C 109.5 . . ?
H50B C50 H50C 109.5 . . ?
C51 C52 H52A 110.0 . . ?
C51 C52 H52B 110.0 . . ?
C51 C52 C53 108.7(5) . . ?
H52A C52 H52B 108.3 . . ?
C53 C52 H52A 110.0 . . ?
C53 C52 H52B 110.0 . . ?
C52 C53 H53A 109.8 . . ?
C52 C53 H53B 109.8 . . ?
H53A C53 H53B 108.2 . . ?
C54 C53 C52 109.4(5) . . ?
C54 C53 H53A 109.8 . . ?
C54 C53 H53B 109.8 . . ?
H56A C56 H56B 108.3 . . ?
C57 C56 H56A 109.8 . . ?
C57 C56 H56B 109.8 . . ?
C55 C56 H56A 109.8 . . ?
C55 C56 H56B 109.8 . . ?
C55 C56 C57 109.3(5) . . ?
C53 C54 H54A 109.8 . . ?
C53 C54 H54B 109.8 . . ?
C53 C54 C55 109.2(5) . . ?
H54A C54 H54B 108.3 . . ?
C55 C54 H54A 109.8 . . ?
C55 C54 H54B 109.8 . . ?
C56 C57 H57A 109.7 . . ?
C56 C57 H57B 109.7 . . ?
C56 C57 C58 109.7(5) . . ?
H57A C57 H57B 108.2 . . ?
C58 C57 H57A 109.7 . . ?
C58 C57 H57B 109.7 . . ?
C56 C55 C54 109.3(5) . . ?
C56 C55 H55A 109.8 . . ?
C56 C55 H55B 109.8 . . ?
C54 C55 H55A 109.8 . . ?
C54 C55 H55B 109.8 . . ?
H55A C55 H55B 108.3 . . ?
C57 C58 H58A 109.5 . . ?
C57 C58 H58B 109.5 . . ?
C57 C58 H58C 109.5 . . ?
H58A C58 H58B 109.5 . . ?
H58A C58 H58C 109.5 . . ?
H58B C58 H58C 109.5 . . ?
H70A C70 H70B 108.1 . . ?
C71 C70 H70A 109.6 . . ?
C71 C70 H70B 109.6 . . ?
C69 C70 H70A 109.6 . . ?
C69 C70 H70B 109.6 . . ?
C69 C70 C71 110.3(5) . . ?
H63A C63 H63B 92.0 . . ?
C62 C63 H63A 139.4 . . ?
C62 C63 H63B 108.7 . . ?
C62 C63 C64 109.8(5) . . ?
C64 C63 H63A 94.2 . . ?
C64 C63 H63B 110.1 . . ?
C59 C60 C61 121.5(11) . . ?
C59 C60 H60 94.5 . . ?
C59 C60 C69 106.4(12) . . ?
C61 C60 H60 94.5 . . ?
C61 C60 C69 130.3(14) . . ?
C69 C60 H60 94.5 . . ?
C70 C71 H71A 101.8 . . ?
C70 C71 H71B 109.7 . . ?
H71A C71 H71B 100.3 . . ?
C72 C71 C70 109.3(5) . . ?
C72 C71 H71A 125.0 . . ?
C72 C71 H71B 109.9 . . ?
C61 C62 H62A 110.9 . . ?
C61 C62 H62B 99.8 . . ?
C63 C62 C61 109.4(5) . . ?
C63 C62 H62A 109.7 . . ?
C63 C62 H62B 104.6 . . ?
H62A C62 H62B 121.6 . . ?
C70 C69 C60 110.2(5) . . ?
C70 C69 H69A 124.2 . . ?
C70 C69 H69B 110.2 . . ?
C60 C69 H69A 95.1 . . ?
C60 C69 H69B 109.9 . . ?
H69A C69 H69B 105.8 . . ?
C63 C64 H64A 108.4 . . ?
C63 C64 H64B 102.3 . . ?
C63 C64 C65 108.8(5) . . ?
H64A C64 H64B 91.3 . . ?
C65 C64 H64A 138.2 . . ?
C65 C64 H64B 98.9 . . ?
C64 C65 H65A 80.1 . . ?
C64 C65 H65B 148.4 . . ?
H65A C65 H65B 101.7 . . ?
C66 C65 C64 109.1(5) . . ?
C66 C65 H65A 94.8 . . ?
C66 C65 H65B 102.2 . . ?
C71 C72 H72A 109.7 . . ?
C71 C72 H72B 109.7 . . ?
H72A C72 H72B 108.2 . . ?
C73 C72 C71 109.7(5) . . ?
C73 C72 H72A 109.7 . . ?
C73 C72 H72B 109.7 . . ?
H68A C68 H68B 109.5 . . ?
H68A C68 H68C 109.5 . . ?
H68B C68 H68C 109.5 . . ?
C67 C68 H68A 109.7 . . ?
C67 C68 H68B 109.1 . . ?
C67 C68 H68C 109.6 . . ?
H74A C74 H74B 109.5 . . ?
H74A C74 H74C 109.5 . . ?
H74B C74 H74C 109.5 . . ?
C73 C74 H74A 109.4 . . ?
C73 C74 H74B 109.9 . . ?
C73 C74 H74C 109.1 . . ?
C65 C66 H66A 109.8 . . ?
C65 C66 H66B 109.8 . . ?
H66A C66 H66B 108.2 . . ?
C67 C66 C65 109.5(5) . . ?
C67 C66 H66A 109.8 . . ?
C67 C66 H66B 109.8 . . ?
C68 C67 H67A 109.7 . . ?
C68 C67 H67B 109.7 . . ?
C66 C67 C68 109.7(5) . . ?
C66 C67 H67A 109.7 . . ?
C66 C67 H67B 109.7 . . ?
H67A C67 H67B 108.2 . . ?
C72 C73 C74 109.3(5) . . ?
C72 C73 H73A 109.8 . . ?
C72 C73 H73B 109.8 . . ?
C74 C73 H73A 109.8 . . ?
C74 C73 H73B 109.8 . . ?
H73A C73 H73B 108.3 . . ?
H22A C22 H22B 93.3 . . ?
C21 C22 H22A 119.8 . . ?
C21 C22 H22B 107.9 . . ?
C21 C22 C23 110.4(5) . . ?
C23 C22 H22A 115.5 . . ?
C23 C22 H22B 107.6 . . ?
C20 C21 H21A 109.6 . . ?
C20 C21 H21B 109.6 . . ?
C22 C21 C20 110.1(5) . . ?
C22 C21 H21A 109.6 . . ?
C22 C21 H21B 109.6 . . ?
H21A C21 H21B 108.2 . . ?
C22 C23 H23A 110.1 . . ?
C22 C23 H23B 110.1 . . ?
C22 C23 C24 108.2(11) . . ?
H23A C23 H23B 108.4 . . ?
C24 C23 H23A 110.1 . . ?
C24 C23 H23B 110.1 . . ?
C23 C24 H24A 109.3 . . ?
C23 C24 H24B 109.3 . . ?
H24A C24 H24B 108.0 . . ?
C25 C24 C23 111.5(17) . . ?
C25 C24 H24A 109.3 . . ?
C25 C24 H24B 109.3 . . ?
H26A C26 H26B 109.5 . . ?
H26A C26 H26C 109.5 . . ?
H26B C26 H26C 109.5 . . ?
C25 C26 H26A 109.5 . . ?
C25 C26 H26B 109.5 . . ?
C25 C26 H26C 109.5 . . ?
C24 C25 C26 110.6(18) . . ?
C24 C25 H25A 109.5 . . ?
C24 C25 H25B 109.5 . . ?
C26 C25 H25A 109.5 . . ?
C26 C25 H25B 109.5 . . ?
H25A C25 H25B 108.1 . . ?
H84A C84 H84B 107.9 . . ?
C83 C84 H84A 109.1 . . ?
C83 C84 H84B 109.1 . . ?
C85 C84 H84A 109.1 . . ?
C85 C84 H84B 109.1 . . ?
C85 C84 C83 112.3(5) . . ?
H86A C86 H86B 108.1 . . ?
C85 C86 H86A 109.6 . . ?
C85 C86 H86B 109.6 . . ?
C87 C86 H86A 109.6 . . ?
C87 C86 H86B 109.6 . . ?
C87 C86 C85 110.5(5) . . ?
H88A C88 H88B 108.2 . . ?
C87 C88 H88A 109.7 . . ?
C87 C88 H88B 109.7 . . ?
C89 C88 H88A 109.7 . . ?
C89 C88 H88B 109.7 . . ?
C89 C88 C87 110.0(5) . . ?
C82 C83 C84 108.3(5) . . ?
C82 C83 H83A 110.0 . . ?
C82 C83 H83B 110.0 . . ?
C84 C83 H83A 110.0 . . ?
C84 C83 H83B 110.0 . . ?
H83A C83 H83B 108.4 . . ?
C84 C85 C86 109.4(5) . . ?
C84 C85 H85A 109.8 . . ?
C84 C85 H85B 109.8 . . ?
C86 C85 H85A 109.8 . . ?
C86 C85 H85B 109.8 . . ?
H85A C85 H85B 108.2 . . ?
C86 C87 C88 110.0(5) . . ?
C86 C87 H87A 109.7 . . ?
C86 C87 H87B 109.7 . . ?
C88 C87 H87A 109.7 . . ?
C88 C87 H87B 109.7 . . ?
H87A C87 H87B 108.2 . . ?
H90A C90 H90B 109.5 . . ?
H90A C90 H90C 109.5 . . ?
H90B C90 H90C 109.5 . . ?
C89 C90 H90A 109.5 . . ?
C89 C90 H90B 109.5 . . ?
C89 C90 H90C 109.5 . . ?
C88 C89 C90 109.8(5) . . ?
C88 C89 H89A 109.7 . . ?
C88 C89 H89B 109.7 . . ?
C90 C89 H89A 109.7 . . ?
C90 C89 H89B 109.7 . . ?
H89A C89 H89B 108.2 . . ?

loop_
_geom_bond_atom_site_label_1
_geom_bond_atom_site_label_2
_geom_bond_distance
_geom_bond_site_symmetry_2
_geom_bond_publ_flag
S2 C30 1.737(8) . ?
S2 C27 1.756(9) . ?
S3 C76 1.719(8) . ?
S3 C78 1.766(8) . ?
S4 C77 1.706(8) . ?
S4 C91 1.750(9) . ?
S1 C28 1.732(8) . ?
S1 C14 1.754(9) . ?
Cl1 C39 1.635(9) . ?
F1 C40 1.586(10) . ?
F3 C103 1.351(10) . ?
F4 C102 1.346(12) . ?
N6 C36 1.388(10) . ?
N6 C29 1.368(10) . ?
N6 C43 1.495(10) . ?
N5 C35 1.400(10) . ?
N5 C75 1.385(11) . ?
N5 C59 1.477(12) . ?
N3 C37 1.357(10) . ?
N3 C32 1.334(10) . ?
O2 C100 1.214(11) . ?
N4 C42 1.350(10) . ?
N4 C33 1.332(10) . ?
O1 C7 1.193(12) . ?
F5 C3 1.373(13) . ?
C42 C37 1.412(12) . ?
C42 C41 1.444(12) . ?
C35 C36 1.431(11) . ?
C35 C34 1.400(11) . ?
C36 C31 1.412(11) . ?
C34 C76 1.403(11) . ?
C34 C33 1.449(11) . ?
C37 C38 1.402(11) . ?
F2 C2 1.342(16) . ?
C29 C28 1.398(11) . ?
C29 C30 1.373(11) . ?
C28 C27 1.390(11) . ?
C30 C31 1.391(11) . ?
C31 C32 1.440(11) . ?
C79 C78 1.396(11) . ?
C79 C91 1.419(11) . ?
C79 C80 1.508(5) . ?
C76 C75 1.393(11) . ?
C77 C75 1.404(11) . ?
C77 C78 1.398(12) . ?
C43 H43A 0.9900 . ?
C43 H43B 0.9901 . ?
C43 C44 1.532(13) . ?
C38 H38 0.9500 . ?
C38 C39 1.343(12) . ?
C27 C15 1.402(12) . ?
C14 C15 1.418(12) . ?
C14 C13 1.434(12) . ?
C32 C33 1.436(11) . ?
C59 H59A 0.9900 . ?
C59 H59B 0.9900 . ?
C59 C60 1.484(18) . ?
C15 C16 1.501(11) . ?
C91 C92 1.431(12) . ?
C80 H80A 0.9900 . ?
C80 H80B 0.9900 . ?
C80 C81 1.538(5) . ?
C41 H41 0.9500 . ?
C41 C40 1.358(13) . ?
C13 H13 0.9500 . ?
C13 C8 1.358(13) . ?
C92 H92 0.9500 . ?
C92 C93 1.356(12) . ?
C8 C7 1.476(15) . ?
C8 C9 1.476(14) . ?
C93 C100 1.479(14) . ?
C93 C94 1.475(12) . ?
C44 H44 1.0000 . ?
C44 C45 1.528(5) . ?
C44 C51 1.519(5) . ?
C103 C102 1.383(15) . ?
C103 C104 1.382(14) . ?
C45 H45A 0.9900 . ?
C45 H45B 0.9900 . ?
C45 C46 1.525(5) . ?
C99 C98 1.350(13) . ?
C99 C100 1.480(13) . ?
C99 C101 1.392(14) . ?
C98 C104 1.409(12) . ?
C98 C94 1.466(13) . ?
C7 C6 1.492(14) . ?
N8 C97 1.324(4) . ?
C102 C101 1.359(14) . ?
C39 C40 1.393(14) . ?
C39 F1A 1.635(9) . ?
N7 C96 1.149(5) . ?
C104 H104 0.9500 . ?
C16 H16A 0.9900 . ?
C16 H16B 0.9900 . ?
C16 C17 1.516(13) . ?
C94 C95 1.297(14) . ?
N2 C11 1.123(13) . ?
C46 H46A 0.9900 . ?
C46 H46B 0.9900 . ?
C46 C47 1.526(5) . ?
C81 H81A 0.9900 . ?
C81 H81B 0.9900 . ?
C81 C82 1.529(5) . ?
C9 C5 1.494(16) . ?
C9 C10 1.329(16) . ?
C101 H101 0.9500 . ?
C6 C5 1.377(16) . ?
C6 C1 1.381(15) . ?
C95 C97 1.505(5) . ?
C95 C96 1.406(15) . ?
C40 Cl1A 1.586(10) . ?
C5 C4 1.424(15) . ?
C17 H17A 0.9900 . ?
C17 H17B 0.9900 . ?
C17 C18 1.502(13) . ?
C11 C10 1.447(16) . ?
C10 C12 1.45(2) . ?
C51 H51A 0.9900 . ?
C51 H51B 0.9900 . ?
C51 C52 1.522(5) . ?
C47 H47A 0.9900 . ?
C47 H47B 0.9900 . ?
C47 C48 1.515(5) . ?
C1 H1 0.9500 . ?
C1 C2 1.391(17) . ?
N1 C12 1.125(18) . ?
C18 H18A 0.9900 . ?
C18 H18B 0.9900 . ?
C18 C19 1.491(15) . ?
C3 C4 1.41(2) . ?
C3 C2 1.35(2) . ?
C4 H4 0.9500 . ?
C82 H82A 0.9900 . ?
C82 H82B 0.9900 . ?
C82 C83 1.517(5) . ?
C48 H48A 0.9900 . ?
C48 H48B 0.9900 . ?
C48 C49 1.519(5) . ?
C19 H19A 0.9900 . ?
C19 H19B 0.9900 . ?
C19 C20 1.570(16) . ?
C61 H61A 0.9900 . ?
C61 H61B 0.9900 . ?
C61 C60 1.532(5) . ?
C61 C62 1.536(5) . ?
C20 H20A 0.9900 . ?
C20 H20B 0.9900 . ?
C20 C21 1.527(5) . ?
C49 H49A 0.9900 . ?
C49 H49B 0.9900 . ?
C49 C50 1.536(5) . ?
C50 H50A 0.9798 . ?
C50 H50B 0.9798 . ?
C50 H50C 0.9801 . ?
C52 H52A 0.9900 . ?
C52 H52B 0.9900 . ?
C52 C53 1.541(5) . ?
C53 H53A 0.9900 . ?
C53 H53B 0.9900 . ?
C53 C54 1.527(5) . ?
C56 H56A 0.9900 . ?
C56 H56B 0.9900 . ?
C56 C57 1.531(5) . ?
C56 C55 1.531(5) . ?
C54 H54A 0.9900 . ?
C54 H54B 0.9900 . ?
C54 C55 1.532(5) . ?
C57 H57A 0.9900 . ?
C57 H57B 0.9900 . ?
C57 C58 1.531(5) . ?
C55 H55A 0.9900 . ?
C55 H55B 0.9900 . ?
C58 H58A 0.9800 . ?
C58 H58B 0.9800 . ?
C58 H58C 0.9800 . ?
C70 H70A 0.9900 . ?
C70 H70B 0.9900 . ?
C70 C71 1.532(4) . ?
C70 C69 1.525(5) . ?
C63 H63A 0.9899 . ?
C63 H63B 0.9900 . ?
C63 C62 1.528(5) . ?
C63 C64 1.531(5) . ?
C60 H60 1.0000 . ?
C60 C69 1.534(5) . ?
C71 H71A 0.9899 . ?
C71 H71B 0.9899 . ?
C71 C72 1.531(5) . ?
C62 H62A 0.9899 . ?
C62 H62B 0.9900 . ?
C69 H69A 0.9901 . ?
C69 H69B 0.9899 . ?
C64 H64A 0.9900 . ?
C64 H64B 0.9900 . ?
C64 C65 1.537(5) . ?
C65 H65A 0.9901 . ?
C65 H65B 0.9900 . ?
C65 C66 1.530(5) . ?
C72 H72A 0.9900 . ?
C72 H72B 0.9900 . ?
C72 C73 1.530(5) . ?
C68 H68A 0.9799 . ?
C68 H68B 0.9801 . ?
C68 H68C 0.9801 . ?
C68 C67 1.531(5) . ?
C74 H74A 0.9799 . ?
C74 H74B 0.9800 . ?
C74 H74C 0.9801 . ?
C74 C73 1.534(5) . ?
C66 H66A 0.9900 . ?
C66 H66B 0.9900 . ?
C66 C67 1.528(5) . ?
C67 H67A 0.9900 . ?
C67 H67B 0.9900 . ?
C73 H73A 0.9900 . ?
C73 H73B 0.9900 . ?
C22 H22A 0.9902 . ?
C22 H22B 0.9898 . ?
C22 C21 1.520(5) . ?
C22 C23 1.528(5) . ?
C21 H21A 0.9900 . ?
C21 H21B 0.9900 . ?
C23 H23A 0.9900 . ?
C23 H23B 0.9900 . ?
C23 C24 1.55(2) . ?
C24 H24A 0.9900 . ?
C24 H24B 0.9900 . ?
C24 C25 1.47(2) . ?
C26 H26A 0.9800 . ?
C26 H26B 0.9800 . ?
C26 H26C 0.9800 . ?
C26 C25 1.57(2) . ?
C25 H25A 0.9900 . ?
C25 H25B 0.9900 . ?
C84 H84A 0.9900 . ?
C84 H84B 0.9900 . ?
C84 C83 1.536(5) . ?
C84 C85 1.512(5) . ?
C86 H86A 0.9900 . ?
C86 H86B 0.9900 . ?
C86 C85 1.539(5) . ?
C86 C87 1.520(5) . ?
C88 H88A 0.9900 . ?
C88 H88B 0.9900 . ?
C88 C87 1.530(5) . ?
C88 C89 1.526(5) . ?
C83 H83A 0.9900 . ?
C83 H83B 0.9900 . ?
C85 H85A 0.9900 . ?
C85 H85B 0.9900 . ?
C87 H87A 0.9900 . ?
C87 H87B 0.9900 . ?
C90 H90A 0.9800 . ?
C90 H90B 0.9800 . ?
C90 H90C 0.9800 . ?
C90 C89 1.530(5) . ?
C89 H89A 0.9900 . ?
C89 H89B 0.9900 . ?

loop_
_geom_torsion_atom_site_label_1
_geom_torsion_atom_site_label_2
_geom_torsion_atom_site_label_3
_geom_torsion_atom_site_label_4
_geom_torsion
_geom_torsion_site_symmetry_1
_geom_torsion_site_symmetry_2
_geom_torsion_site_symmetry_3
_geom_torsion_site_symmetry_4
_geom_torsion_publ_flag
S2 C30 C31 C36 176.1(9) . . . . ?
S2 C30 C31 C32 -10.7(18) . . . . ?
S2 C27 C15 C14 -179.8(8) . . . . ?
S2 C27 C15 C16 -1.7(16) . . . . ?
S3 C76 C75 N5 -178.1(6) . . . . ?
S3 C76 C75 C77 0.3(10) . . . . ?
S4 C77 C75 N5 2.1(19) . . . . ?
S4 C77 C75 C76 -175.7(8) . . . . ?
S4 C77 C78 S3 176.2(5) . . . . ?
S4 C77 C78 C79 0.1(11) . . . . ?
S4 C91 C92 C93 0.0(18) . . . . ?
S1 C28 C27 S2 -178.6(5) . . . . ?
S1 C28 C27 C15 0.4(11) . . . . ?
S1 C14 C15 C27 -2.8(11) . . . . ?
S1 C14 C15 C16 179.3(8) . . . . ?
S1 C14 C13 C8 -1.9(19) . . . . ?
Cl1 C39 C40 F1 -3.2(14) . . . . ?
Cl1 C39 C40 C41 176.7(10) . . . . ?
F3 C103 C102 F4 1.0(16) . . . . ?
F3 C103 C102 C101 -179.4(10) . . . . ?
F3 C103 C104 C98 179.3(9) . . . . ?
F4 C102 C101 C99 -179.2(10) . . . . ?
N6 C36 C31 C30 2.0(11) . . . . ?
N6 C36 C31 C32 -171.9(8) . . . . ?
N6 C29 C28 S1 -2(2) . . . . ?
N6 C29 C28 C27 176.9(10) . . . . ?
N6 C29 C30 S2 -176.7(6) . . . . ?
N6 C29 C30 C31 2.4(11) . . . . ?
N6 C43 C44 C45 -56.5(10) . . . . ?
N6 C43 C44 C51 -175.1(7) . . . . ?
N5 C35 C36 N6 -8.7(18) . . . . ?
N5 C35 C36 C31 170.8(9) . . . . ?
N5 C35 C34 C76 2.9(10) . . . . ?
N5 C35 C34 C33 -178.5(8) . . . . ?
N5 C59 C60 C61 -6(2) . . . . ?
N5 C59 C60 C69 -171.9(10) . . . . ?
N3 C37 C38 C39 178.9(10) . . . . ?
N3 C32 C33 N4 0.9(14) . . . . ?
N3 C32 C33 C34 177.6(8) . . . . ?
N4 C42 C37 N3 -2.0(15) . . . . ?
N4 C42 C37 C38 178.7(9) . . . . ?
N4 C42 C41 C40 -178.9(10) . . . . ?
O1 C7 C6 C5 179.0(12) . . . . ?
O1 C7 C6 C1 1(2) . . . . ?
F5 C3 C4 C5 179.4(11) . . . . ?
F5 C3 C2 F2 2(2) . . . . ?
F5 C3 C2 C1 179.1(11) . . . . ?
C42 N4 C33 C34 -177.8(8) . . . . ?
C42 N4 C33 C32 -1.2(13) . . . . ?
C42 C37 C38 C39 -1.8(15) . . . . ?
C42 C41 C40 F1 -178.1(9) . . . . ?
C42 C41 C40 C39 2.0(18) . . . . ?
C42 C41 C40 Cl1A -178.1(9) . . . . ?
C35 N5 C75 C76 0.6(10) . . . . ?
C35 N5 C75 C77 -177.3(10) . . . . ?
C35 N5 C59 C60 -68.4(17) . . . . ?
C35 C36 C31 C30 -177.6(8) . . . . ?
C35 C36 C31 C32 8.5(14) . . . . ?
C35 C34 C76 S3 176.5(8) . . . . ?
C35 C34 C76 C75 -2.6(10) . . . . ?
C35 C34 C33 N4 -176.5(9) . . . . ?
C35 C34 C33 C32 6.7(14) . . . . ?
C36 N6 C29 C28 178.0(11) . . . . ?
C36 N6 C29 C30 -1.2(11) . . . . ?
C36 N6 C43 C44 -51.7(13) . . . . ?
C36 C35 C34 C76 -177.5(8) . . . . ?
C36 C35 C34 C33 1.1(14) . . . . ?
C36 C31 C32 N3 175.1(9) . . . . ?
C36 C31 C32 C33 -0.6(14) . . . . ?
C34 C35 C36 N6 171.9(9) . . . . ?
C34 C35 C36 C31 -8.6(13) . . . . ?
C34 C76 C75 N5 1.2(10) . . . . ?
C34 C76 C75 C77 179.6(8) . . . . ?
C37 N3 C32 C31 -176.6(8) . . . . ?
C37 N3 C32 C33 -1.0(13) . . . . ?
C37 C42 C41 C40 -0.8(15) . . . . ?
C37 C38 C39 Cl1 -176.9(8) . . . . ?
C37 C38 C39 C40 2.9(17) . . . . ?
C37 C38 C39 F1A -176.9(8) . . . . ?
C29 N6 C36 C35 179.0(10) . . . . ?
C29 N6 C36 C31 -0.5(10) . . . . ?
C29 N6 C43 C44 110.9(10) . . . . ?
C29 C28 C27 S2 2.2(11) . . . . ?
C29 C28 C27 C15 -178.8(9) . . . . ?
C29 C30 C31 C36 -2.7(11) . . . . ?
C29 C30 C31 C32 170.6(9) . . . . ?
C28 S1 C14 C15 2.6(8) . . . . ?
C28 S1 C14 C13 -176.7(10) . . . . ?
C28 C29 C30 S2 3.9(11) . . . . ?
C28 C29 C30 C31 -177.0(8) . . . . ?
C28 C27 C15 C14 1.5(13) . . . . ?
C28 C27 C15 C16 179.5(9) . . . . ?
C30 S2 C27 C28 0.0(8) . . . . ?
C30 S2 C27 C15 -178.8(10) . . . . ?
C30 C29 C28 S1 177.1(9) . . . . ?
C30 C29 C28 C27 -3.9(12) . . . . ?
C30 C31 C32 N3 2.7(16) . . . . ?
C30 C31 C32 C33 -173.0(9) . . . . ?
C31 C32 C33 N4 176.6(9) . . . . ?
C31 C32 C33 C34 -6.8(13) . . . . ?
C79 C91 C92 C93 179.0(11) . . . . ?
C79 C80 C81 C82 -169.0(9) . . . . ?
C76 S3 C78 C79 176.3(10) . . . . ?
C76 S3 C78 C77 0.9(8) . . . . ?
C76 C34 C33 N4 1.8(15) . . . . ?
C76 C34 C33 C32 -175.0(9) . . . . ?
C77 S4 C91 C79 3.7(8) . . . . ?
C77 S4 C91 C92 -177.2(9) . . . . ?
C43 N6 C36 C35 -16.5(17) . . . . ?
C43 N6 C36 C31 164.0(9) . . . . ?
C43 N6 C29 C28 11.8(17) . . . . ?
C43 N6 C29 C30 -167.4(8) . . . . ?
C43 C44 C45 C46 171.1(8) . . . . ?
C43 C44 C51 C52 -61.0(14) . . . . ?
C38 C39 C40 F1 177.0(9) . . . . ?
C38 C39 C40 C41 -3.1(19) . . . . ?
C38 C39 C40 Cl1A 177.0(9) . . . . ?
C75 N5 C35 C36 178.4(9) . . . . ?
C75 N5 C35 C34 -2.2(10) . . . . ?
C75 N5 C59 C60 83.6(15) . . . . ?
C75 C77 C78 S3 -0.9(10) . . . . ?
C75 C77 C78 C79 -177.1(8) . . . . ?
C27 S2 C30 C29 -2.2(8) . . . . ?
C27 S2 C30 C31 179.1(12) . . . . ?
C27 C15 C16 C17 103.1(12) . . . . ?
C78 S3 C76 C34 -179.7(11) . . . . ?
C78 S3 C76 C75 -0.7(7) . . . . ?
C78 C79 C91 S4 -4.3(10) . . . . ?
C78 C79 C91 C92 176.6(9) . . . . ?
C78 C79 C80 C81 103.3(11) . . . . ?
C78 C77 C75 N5 178.2(10) . . . . ?
C78 C77 C75 C76 0.4(11) . . . . ?
C14 S1 C28 C29 177.3(11) . . . . ?
C14 S1 C28 C27 -1.7(8) . . . . ?
C14 C15 C16 C17 -79.2(14) . . . . ?
C14 C13 C8 C7 -3(2) . . . . ?
C14 C13 C8 C9 177.1(11) . . . . ?
C32 N3 C37 C42 1.5(13) . . . . ?
C32 N3 C37 C38 -179.2(9) . . . . ?
C59 N5 C35 C36 -26.9(16) . . . . ?
C59 N5 C35 C34 152.6(10) . . . . ?
C59 N5 C75 C76 -156.9(9) . . . . ?
C59 N5 C75 C77 25.2(16) . . . . ?
C59 C60 C69 C70 69.2(18) . . . . ?
C15 C14 C13 C8 178.9(11) . . . . ?
C15 C16 C17 C18 -179.1(10) . . . . ?
C91 S4 C77 C75 174.0(11) . . . . ?
C91 S4 C77 C78 -2.1(8) . . . . ?
C91 C79 C78 S3 -172.6(8) . . . . ?
C91 C79 C78 C77 2.7(12) . . . . ?
C91 C79 C80 C81 -92.2(11) . . . . ?
C91 C92 C93 C100 2(2) . . . . ?
C91 C92 C93 C94 179.6(11) . . . . ?
C33 N4 C42 C37 1.8(13) . . . . ?
C33 N4 C42 C41 179.8(9) . . . . ?
C33 C34 C76 S3 -1.9(17) . . . . ?
C33 C34 C76 C75 178.9(9) . . . . ?
C80 C79 C78 S3 -5.9(14) . . . . ?
C80 C79 C78 C77 169.5(7) . . . . ?
C80 C79 C91 S4 -170.6(6) . . . . ?
C80 C79 C91 C92 10.3(14) . . . . ?
C80 C81 C82 C83 -171.6(11) . . . . ?
C41 C42 C37 N3 180.0(9) . . . . ?
C41 C42 C37 C38 0.7(14) . . . . ?
C13 C14 C15 C27 176.5(9) . . . . ?
C13 C14 C15 C16 -1.4(16) . . . . ?
C13 C8 C7 O1 3(2) . . . . ?
C13 C8 C7 C6 -176.7(11) . . . . ?
C13 C8 C9 C5 175.6(11) . . . . ?
C13 C8 C9 C10 -10(2) . . . . ?
C92 C93 C100 O2 -4.1(19) . . . . ?
C92 C93 C100 C99 178.0(10) . . . . ?
C92 C93 C94 C98 -179.2(10) . . . . ?
C92 C93 C94 C95 1.9(19) . . . . ?
C8 C7 C6 C5 -0.9(13) . . . . ?
C8 C7 C6 C1 -179.1(11) . . . . ?
C8 C9 C5 C6 4.1(13) . . . . ?
C8 C9 C5 C4 -179.0(11) . . . . ?
C8 C9 C10 C11 -179.4(12) . . . . ?
C8 C9 C10 C12 -2(2) . . . . ?
C93 C94 C95 C97 176.6(11) . . . . ?
C93 C94 C95 C96 1(2) . . . . ?
C44 C45 C46 C47 -177.2(8) . . . . ?
C44 C51 C52 C53 180.0(13) . . . . ?
C103 C102 C101 C99 1.2(17) . . . . ?
C45 C44 C51 C52 -179.3(11) . . . . ?
C45 C46 C47 C48 -175.7(8) . . . . ?
C99 C98 C104 C103 -1.2(15) . . . . ?
C99 C98 C94 C93 2.1(12) . . . . ?
C99 C98 C94 C95 -179.1(13) . . . . ?
C98 C99 C100 O2 -176.6(12) . . . . ?
C98 C99 C100 C93 1.4(12) . . . . ?
C98 C99 C101 C102 -1.1(16) . . . . ?
C98 C94 C95 C97 -2(2) . . . . ?
C98 C94 C95 C96 -177.3(14) . . . . ?
C7 C8 C9 C5 -4.6(12) . . . . ?
C7 C8 C9 C10 170.2(13) . . . . ?
C7 C6 C5 C9 -2.0(14) . . . . ?
C7 C6 C5 C4 -179.2(10) . . . . ?
C7 C6 C1 C2 177.7(12) . . . . ?
C102 C103 C104 C98 1.4(17) . . . . ?
C100 C93 C94 C98 -1.2(11) . . . . ?
C100 C93 C94 C95 179.9(12) . . . . ?
C100 C99 C98 C104 179.5(9) . . . . ?
C100 C99 C98 C94 -2.2(12) . . . . ?
C100 C99 C101 C102 -179.1(10) . . . . ?
C104 C103 C102 F4 178.9(10) . . . . ?
C104 C103 C102 C101 -1.4(18) . . . . ?
C104 C98 C94 C93 -179.7(10) . . . . ?
C104 C98 C94 C95 -1(2) . . . . ?
C16 C17 C18 C19 178.0(12) . . . . ?
C94 C93 C100 O2 177.9(11) . . . . ?
C94 C93 C100 C99 0.0(11) . . . . ?
C94 C98 C104 C103 -179.2(11) . . . . ?
C46 C47 C48 C49 -78.0(12) . . . . ?
C81 C82 C83 C84 160.8(11) . . . . ?
C9 C8 C7 O1 -176.4(12) . . . . ?
C9 C8 C7 C6 3.5(12) . . . . ?
C9 C5 C4 C3 -176.9(12) . . . . ?
C101 C99 C98 C104 1.1(17) . . . . ?
C101 C99 C98 C94 179.5(10) . . . . ?
C101 C99 C100 O2 1.7(19) . . . . ?
C101 C99 C100 C93 179.6(10) . . . . ?
C6 C5 C4 C3 -0.2(17) . . . . ?
C6 C1 C2 F2 -179.7(11) . . . . ?
C6 C1 C2 C3 3(2) . . . . ?
C5 C9 C10 C11 -6(2) . . . . ?
C5 C9 C10 C12 172.0(13) . . . . ?
C5 C6 C1 C2 -0.3(19) . . . . ?
C17 C18 C19 C20 177.2(12) . . . . ?
C10 C9 C5 C6 -170.9(12) . . . . ?
C10 C9 C5 C4 6(2) . . . . ?
C51 C44 C45 C46 -70.0(11) . . . . ?
C51 C52 C53 C54 166.0(13) . . . . ?
C47 C48 C49 C50 -164.1(13) . . . . ?
C1 C6 C5 C9 176.2(11) . . . . ?
C1 C6 C5 C4 -0.9(19) . . . . ?
C18 C19 C20 C21 -171.0(11) . . . . ?
C4 C3 C2 F2 178.1(13) . . . . ?
C4 C3 C2 C1 -4(2) . . . . ?
C2 C3 C4 C5 3(2) . . . . ?
C19 C20 C21 C22 -85.6(15) . . . . ?
C61 C60 C69 C70 -95(2) . . . . ?
F1A C39 C40 C41 176.7(10) . . . . ?
F1A C39 C40 Cl1A -3.2(14) . . . . ?
C52 C53 C54 C55 118.8(12) . . . . ?
C53 C54 C55 C56 -76(2) . . . . ?
C57 C56 C55 C54 -161.9(16) . . . . ?
C55 C56 C57 C58 -130(2) . . . . ?
C70 C71 C72 C73 -168(2) . . . . ?
C63 C64 C65 C66 162.7(14) . . . . ?
C60 C61 C62 C63 -54(2) . . . . ?
C71 C70 C69 C60 166.5(19) . . . . ?
C71 C72 C73 C74 -174(2) . . . . ?
C62 C61 C60 C59 163.2(14) . . . . ?
C62 C61 C60 C69 -35(2) . . . . ?
C62 C63 C64 C65 -96(2) . . . . ?
C69 C70 C71 C72 -174(2) . . . . ?
C64 C63 C62 C61 152.1(10) . . . . ?
C64 C65 C66 C67 82(2) . . . . ?
C65 C66 C67 C68 67(3) . . . . ?
C22 C23 C24 C25 163(2) . . . . ?
C21 C22 C23 C24 177.4(19) . . . . ?
C23 C22 C21 C20 -170.8(16) . . . . ?
C23 C24 C25 C26 178(2) . . . . ?
C83 C84 C85 C86 -163.8(14) . . . . ?
C85 C84 C83 C82 147.6(15) . . . . ?
C85 C86 C87 C88 179(2) . . . . ?
C87 C86 C85 C84 -151.5(19) . . . . ?
C87 C88 C89 C90 174(3) . . . . ?
C89 C88 C87 C86 166(2) . . . . ?
